data_7230948
loop_
_publ_author_name
'Shen, Yunjun'
'Zheng, Kai'
'Dontha, Rakesh'
'Pan, Yani'
'Liu, Jiyong'
'Duttwyler, Simon'

_publ_section_title
;
 Efficient access to amides of the carborane carboxylic acid
 [1-(COOH)--CB11H11]&#x2212;
;
_journal_issue 40
_journal_name_full 'RSC Advances'
_journal_page_first 22447
_journal_paper_doi 10.1039/C8RA03067G
_journal_volume 8
_journal_year 2018
_chemical_formula_moiety '2(C6 H30 B22 N2 Na O4), 2(C8 H20 N)'
_chemical_formula_sum 'C28 H100 B44 N6 Na2 O8'
_chemical_formula_weight 1170.76
_chemical_name_systematic
;
 ? 
;
_space_group_crystal_system triclinic
_space_group_IT_number 2
_space_group_name_Hall '-P 1'
_space_group_name_H-M_alt 'P -1'
_symmetry_space_group_name_Hall '-P 1'
_symmetry_space_group_name_H-M 'P -1'
_atom_sites_solution_hydrogens geom
_atom_sites_solution_primary direct
_atom_sites_solution_secondary difmap
_audit_creation_date 2015-06-04
_audit_creation_method
;
Olex2 1.2
(compiled 2014.03.20 svn.r2914 for OlexSys, GUI svn.r4816)
;
_audit_update_record
;
2018-03-15 deposited with the CCDC.
2018-06-12 downloaded from the CCDC.
;
_cell_angle_alpha 88.511(6)
_cell_angle_beta 89.235(4)
_cell_angle_gamma 85.054(5)
_cell_formula_units_Z 2
_cell_length_a 7.6610(3)
_cell_length_b 14.6847(11)
_cell_length_c 30.005(2)
_cell_measurement_reflns_used 5385
_cell_measurement_temperature 170
_cell_measurement_theta_max 29.4816
_cell_measurement_theta_min 2.7798
_cell_volume 3361.6(4)
_computing_cell_refinement
;
CrysAlisPro, Agilent Technologies,
Version 1.171.35.11 (release 16-05-2011 CrysAlis171 .NET)
(compiled May 16 2011,17:55:39)
;
_computing_data_collection
;
CrysAlisPro, Agilent Technologies,
Version 1.171.35.11 (release 16-05-2011 CrysAlis171 .NET)
(compiled May 16 2011,17:55:39)
;
_computing_data_reduction
;
CrysAlisPro, Agilent Technologies,
Version 1.171.35.11 (release 16-05-2011 CrysAlis171 .NET)
(compiled May 16 2011,17:55:39)
;
_computing_molecular_graphics 'Olex2 (Dolomanov et al., 2009)'
_computing_publication_material 'Olex2 (Dolomanov et al., 2009)'
_computing_structure_refinement 'ShelXL (Sheldrick, 2008)'
_computing_structure_solution 'ShelXS (Sheldrick, 2008)'
_diffrn_ambient_temperature 170
_diffrn_detector_area_resol_mean 10.3592
_diffrn_measured_fraction_theta_full 0.992
_diffrn_measured_fraction_theta_max 0.992
_diffrn_measurement_device_type 'Xcalibur, Atlas, Gemini ultra'
_diffrn_measurement_method '\w scans'
_diffrn_orient_matrix_UB_11 -0.0067563000
_diffrn_orient_matrix_UB_12 -0.0415150000
_diffrn_orient_matrix_UB_13 0.0122542000
_diffrn_orient_matrix_UB_21 -0.0029565000
_diffrn_orient_matrix_UB_22 -0.0237624000
_diffrn_orient_matrix_UB_23 -0.0202312000
_diffrn_orient_matrix_UB_31 0.0926429000
_diffrn_orient_matrix_UB_32 -0.0079699000
_diffrn_orient_matrix_UB_33 -0.0000136000
_diffrn_radiation_monochromator graphite
_diffrn_radiation_type MoK\a
_diffrn_radiation_wavelength 0.71073
_diffrn_reflns_av_R_equivalents 0.0679
_diffrn_reflns_av_unetI/netI 0.0890
_diffrn_reflns_limit_h_max 9
_diffrn_reflns_limit_h_min -9
_diffrn_reflns_limit_k_max 17
_diffrn_reflns_limit_k_min -16
_diffrn_reflns_limit_l_max 36
_diffrn_reflns_limit_l_min -33
_diffrn_reflns_number 22672
_diffrn_reflns_theta_full 25.35
_diffrn_reflns_theta_max 25.35
_diffrn_reflns_theta_min 2.79
_diffrn_source 'Enhance (Mo) X-ray Source'
_exptl_absorpt_coefficient_mu 0.076
_exptl_absorpt_correction_T_max 1.00000
_exptl_absorpt_correction_T_min 0.92873
_exptl_absorpt_correction_type multi-scan
_exptl_absorpt_process_details
;
CrysAlisPro, Agilent Technologies,
Version 1.171.35.11 (release 16-05-2011 CrysAlis171 .NET)
(compiled May 16 2011,17:55:39)
Empirical absorption correction using spherical harmonics,
 implemented in SCALE3 ABSPACK scaling algorithm.
;
_exptl_crystal_colour colourless
_exptl_crystal_colour_primary colourless
_exptl_crystal_density_diffrn 1.157
_exptl_crystal_density_method 'not measured'
_exptl_crystal_description plate
_exptl_crystal_F_000 1232
_exptl_crystal_size_max 0.49
_exptl_crystal_size_mid 0.46
_exptl_crystal_size_min 0.32
_refine_diff_density_max 0.551
_refine_diff_density_min -0.487
_refine_diff_density_rms 0.089
_refine_ls_extinction_method none
_refine_ls_goodness_of_fit_ref 1.146
_refine_ls_hydrogen_treatment constr
_refine_ls_matrix_type full
_refine_ls_number_parameters 805
_refine_ls_number_reflns 12230
_refine_ls_number_restraints 36
_refine_ls_restrained_S_all 1.151
_refine_ls_R_factor_all 0.1656
_refine_ls_R_factor_gt 0.1413
_refine_ls_shift/su_max 0.000
_refine_ls_shift/su_mean 0.000
_refine_ls_structure_factor_coef Fsqd
_refine_ls_weighting_details 'calc w=1/[\s^2^(Fo^2^)+(0.0309P)^2^+25.5966P] where P=(Fo^2^+2Fc^2^)/3'
_refine_ls_weighting_scheme calc
_refine_ls_wR_factor_gt 0.2968
_refine_ls_wR_factor_ref 0.3087
_reflns_number_gt 9444
_reflns_number_total 12230
_reflns_threshold_expression >2sigma(I)
_cod_data_source_file c8ra03067g2.cif
_cod_data_source_block 150603_pyn_1
_cod_database_code 7230948
_chemical_oxdiff_formula 'c10 h10 B2 O8 B1'
_reflns_odcompleteness_completeness 99.56
_reflns_odcompleteness_iscentric 1
_reflns_odcompleteness_theta 26.32
_olex2_refinement_description
;
1. Fixed Uiso
 At 1.2 times of:
  All B(H) groups, All C(H,H) groups, All N(H) groups
 At 1.5 times of:
  All C(H,H,H) groups
2. Uiso/Uaniso restraints and constraints
C5 \\sim N2 \\sim O4 \\sim C6: within 3.8A with sigma of 0.01 and sigma for
terminal atoms of 0.02
3.a Secondary CH2 refined with riding coordinates:
 C13(H13A,H13B), C15(H15A,H15B), C17(H17A,H17B), C19(H19A,H19B), C21(H21A,
 H21B), C23(H23A,H23B), C25(H25A,H25B), C27(H27A,H27B)
3.b Aromatic/amide H refined with riding coordinates:
 N1(H1), N2(H2), N3(H3D), N4(H4A)
3.c Idealised Me refined as rotating group:
 C3(H3A,H3B,H3C), C6(H6A,H6B,H6C), C9(H9A,H9B,H9C), C12(H12A,H12B,H12C),
 C14(H14A,H14B,H14C), C16(H16A,H16B,H16C), C18(H18A,H18B,H18C), C20(H20A,H20B,
 H20C), C22(H22A,H22B,H22C), C24(H24A,H24B,H24C), C26(H26A,H26B,H26C), C28(H28A,
 H28B,H28C)
3.d Boron cage BH refined with riding coordinates:
 B1(H1A), B2(H2A), B3(H3), B4(H4), B5(H5), B6(H6), B7(H7), B8(H8), B9(H9),
 B10(H10), B11(H11), B12(H12), B13(H13), B14(H14), B15(H15), B16(H16), B17(H17),
  B18(H18), B19(H19), B20(H20), B21(H21), B22(H22), B23(H23), B24(H24),
 B25(H25), B26(H26), B27(H27), B28(H28), B29(H29), B30(H30), B31(H31), B32(H32),
  B33(H33), B34(H34), B35(H35), B36(H36), B37(H37), B38(H38), B39(H39),
 B40(H40), B41(H41), B42(H42), B43(H43), B44(H44)
;

loop_
_space_group_symop_id
_space_group_symop_operation_xyz
1 'x, y, z'
2 '-x, -y, -z'

loop_
_atom_site_label
_atom_site_type_symbol
_atom_site_fract_x
_atom_site_fract_y
_atom_site_fract_z
_atom_site_U_iso_or_equiv
_atom_site_adp_type
_atom_site_occupancy
_atom_site_calc_flag
_atom_site_refinement_flags_posn
Na1 Na 0.5498(4) 0.39801(17) 0.96227(9) 0.0371(7) Uani 1 d .
O1 O 0.6320(6) 0.2598(3) 0.92624(16) 0.0345(11) Uani 1 d .
O2 O 0.7536(7) 0.2764(3) 1.00875(16) 0.0397(12) Uani 1 d .
O3 O 0.6284(6) 0.5477(3) 0.97591(15) 0.0303(10) Uani 1 d .
O4 O 0.6988(8) 0.6889(4) 1.0194(2) 0.0652(16) Uani 1 d .
N1 N 0.7873(9) 0.1967(4) 0.9842(2) 0.0449(16) Uani 1 d .
H1 H 0.8488 0.1484 0.9955 0.054 Uiso 1 calc R
N2 N 0.7968(8) 0.6622(4) 0.9811(2) 0.0418(14) Uani 1 d .
H2 H 0.8841 0.6922 0.9708 0.050 Uiso 1 calc R
C1 C 0.7768(8) 0.1077(4) 0.9191(2) 0.0255(13) Uani 1 d .
C2 C 0.7228(8) 0.1965(4) 0.9429(2) 0.0262(14) Uani 1 d .
C3 C 0.6538(10) 0.2558(5) 1.0485(2) 0.0387(17) Uani 1 d .
H3A H 0.5464 0.2291 1.0401 0.058 Uiso 1 calc GR
H3B H 0.6234 0.3121 1.0648 0.058 Uiso 1 calc GR
H3C H 0.7242 0.2121 1.0676 0.058 Uiso 1 calc GR
C4 C 0.8507(8) 0.5624(4) 0.92003(19) 0.0211(12) Uani 1 d .
C5 C 0.7483(8) 0.5891(4) 0.9617(2) 0.0272(13) Uani 1 d .
C6 C 0.7626(9) 0.7630(5) 1.0393(2) 0.0387(17) Uani 1 d .
H6A H 0.8859 0.7481 1.0470 0.058 Uiso 1 calc GR
H6B H 0.6945 0.7774 1.0665 0.058 Uiso 1 calc GR
H6C H 0.7524 0.8159 1.0187 0.058 Uiso 1 calc GR
B1 B 0.7377(11) 0.0052(5) 0.9454(3) 0.0348(18) Uani 1 d .
H1A H 0.6788 -0.0009 0.9796 0.042 Uiso 1 calc R
B2 B 0.9562(10) 0.0360(5) 0.9370(3) 0.0321(17) Uani 1 d .
H2A H 1.0406 0.0499 0.9659 0.038 Uiso 1 calc R
B3 B 0.9635(10) 0.0996(5) 0.8863(2) 0.0286(16) Uani 1 d .
H3 H 1.0524 0.1558 0.8815 0.034 Uiso 1 calc R
B4 B 0.7523(10) 0.1060(5) 0.8627(3) 0.0322(17) Uani 1 d .
H4 H 0.7030 0.1673 0.8420 0.039 Uiso 1 calc R
B5 B 0.6105(10) 0.0494(5) 0.8985(3) 0.0353(18) Uani 1 d .
H5 H 0.4677 0.0724 0.9016 0.042 Uiso 1 calc R
B6 B 0.6890(11) -0.0676(5) 0.9023(3) 0.0343(18) Uani 1 d .
H6 H 0.5981 -0.1226 0.9081 0.041 Uiso 1 calc R
B7 B 0.9051(11) -0.0753(5) 0.9251(3) 0.0325(18) Uani 1 d .
H7 H 0.9577 -0.1362 0.9455 0.039 Uiso 1 calc R
B8 B 1.0431(10) -0.0158(5) 0.8890(3) 0.0338(18) Uani 1 d .
H8 H 1.1867 -0.0366 0.8854 0.041 Uiso 1 calc R
B9 B 0.9152(11) 0.0259(5) 0.8429(3) 0.0317(17) Uani 1 d .
H9 H 0.9742 0.0320 0.8088 0.038 Uiso 1 calc R
B10 B 0.6980(11) -0.0042(5) 0.8505(3) 0.0350(18) Uani 1 d .
H10 H 0.6132 -0.0174 0.8217 0.042 Uiso 1 calc R
B11 B 0.8780(10) -0.0824(5) 0.8671(3) 0.0314(17) Uani 1 d .
H11 H 0.9116 -0.1478 0.8493 0.038 Uiso 1 calc R
B12 B 1.0708(9) 0.5336(5) 0.9235(2) 0.0260(15) Uani 1 d .
H12 H 1.1481 0.5349 0.9549 0.031 Uiso 1 calc R
B13 B 0.9892(9) 0.6360(5) 0.8954(2) 0.0243(15) Uani 1 d .
H13 H 1.0142 0.7046 0.9082 0.029 Uiso 1 calc R
B14 B 0.7850(9) 0.6160(5) 0.8710(2) 0.0282(16) Uani 1 d .
H14 H 0.6754 0.6715 0.8681 0.034 Uiso 1 calc R
B15 B 0.7437(10) 0.4995(5) 0.8828(2) 0.0296(16) Uani 1 d .
H15 H 0.6075 0.4784 0.8875 0.036 Uiso 1 calc R
B16 B 0.9210(10) 0.4483(5) 0.9152(3) 0.0292(16) Uani 1 d .
H16 H 0.9015 0.3937 0.9411 0.035 Uiso 1 calc R
B17 B 1.1144(11) 0.4484(5) 0.8815(3) 0.0326(17) Uani 1 d .
H17 H 1.2234 0.3929 0.8849 0.039 Uiso 1 calc R
B18 B 1.1565(9) 0.5640(5) 0.8698(2) 0.0261(15) Uani 1 d .
H18 H 1.2932 0.5846 0.8655 0.031 Uiso 1 calc R
B19 B 0.9789(10) 0.6152(5) 0.8376(2) 0.0290(16) Uani 1 d .
H19 H 0.9976 0.6701 0.8118 0.035 Uiso 1 calc R
B20 B 0.8278(11) 0.5319(6) 0.8299(3) 0.0352(18) Uani 1 d .
H20 H 0.7467 0.5320 0.7991 0.042 Uiso 1 calc R
B21 B 0.9124(11) 0.4278(5) 0.8568(3) 0.0336(17) Uani 1 d .
H21 H 0.8880 0.3592 0.8438 0.040 Uiso 1 calc R
B22 B 1.0577(10) 0.5002(5) 0.8294(2) 0.0310(17) Uani 1 d .
H22 H 1.1297 0.4790 0.7981 0.037 Uiso 1 calc R
Na2 Na 0.5495(4) 0.39352(17) 0.53447(9) 0.0373(7) Uani 1 d .
O5 O 0.6355(6) 0.2531(3) 0.56491(16) 0.0361(11) Uani 1 d .
O6 O 0.7802(8) 0.2645(3) 0.48379(16) 0.0492(15) Uani 1 d .
O7 O 0.6273(6) 0.5455(3) 0.52520(14) 0.0284(10) Uani 1 d .
O8 O 0.6945(7) 0.6970(4) 0.48531(17) 0.0480(15) Uani 1 d .
N3 N 0.7872(9) 0.1834(4) 0.50892(19) 0.0442(16) Uani 1 d .
H3D H 0.8373 0.1324 0.4981 0.053 Uiso 1 calc R
N4 N 0.7954(7) 0.6617(4) 0.52113(17) 0.0299(12) Uani 1 d .
H4A H 0.8853 0.6886 0.5309 0.036 Uiso 1 calc R
C7 C 0.7382(8) 0.0951(4) 0.5755(2) 0.0254(13) Uani 1 d .
C8 C 0.7165(8) 0.1846(4) 0.5498(2) 0.0259(14) Uani 1 d .
C9 C 0.6650(10) 0.2599(5) 0.4470(2) 0.0400(17) Uani 1 d .
H9A H 0.7142 0.2134 0.4264 0.060 Uiso 1 calc GR
H9B H 0.6515 0.3195 0.4313 0.060 Uiso 1 calc GR
H9C H 0.5503 0.2437 0.4579 0.060 Uiso 1 calc GR
C10 C 0.8515(7) 0.5502(4) 0.58004(19) 0.0195(12) Uani 1 d .
C11 C 0.7463(7) 0.5850(4) 0.53928(18) 0.0191(12) Uani 1 d .
C12 C 0.7785(9) 0.7672(4) 0.4626(2) 0.0298(14) Uani 1 d .
H12A H 0.7952 0.8162 0.4833 0.045 Uiso 1 calc GR
H12B H 0.7057 0.7916 0.4377 0.045 Uiso 1 calc GR
H12C H 0.8926 0.7422 0.4512 0.045 Uiso 1 calc GR
B23 B 0.8110(12) 0.0988(5) 0.6284(3) 0.0363(19) Uani 1 d .
H23 H 0.8459 0.1625 0.6446 0.044 Uiso 1 calc R
B24 B 0.9465(11) 0.0456(5) 0.5849(3) 0.039(2) Uani 1 d .
H24 H 1.0704 0.0735 0.5727 0.047 Uiso 1 calc R
B25 B 0.8028(11) -0.0038(5) 0.5478(3) 0.0312(17) Uani 1 d .
H25 H 0.8308 -0.0081 0.5112 0.037 Uiso 1 calc R
B26 B 0.5852(11) 0.0182(5) 0.5678(3) 0.0357(18) Uani 1 d .
H26 H 0.4728 0.0283 0.5442 0.043 Uiso 1 calc R
B27 B 0.5916(11) 0.0798(5) 0.6175(3) 0.0322(17) Uani 1 d .
H27 H 0.4811 0.1309 0.6269 0.039 Uiso 1 calc R
B28 B 0.7109(12) 0.0118(5) 0.6581(3) 0.039(2) Uani 1 d .
H28 H 0.6796 0.0166 0.6946 0.047 Uiso 1 calc R
B29 B 0.9281(12) -0.0099(6) 0.6386(3) 0.041(2) Uani 1 d .
H29 H 1.0404 -0.0188 0.6623 0.049 Uiso 1 calc R
B30 B 0.9241(11) -0.0719(5) 0.5884(3) 0.040(2) Uani 1 d .
H30 H 1.0349 -0.1223 0.5783 0.048 Uiso 1 calc R
B31 B 0.7038(12) -0.0896(5) 0.5788(3) 0.042(2) Uani 1 d .
H31 H 0.6675 -0.1533 0.5629 0.051 Uiso 1 calc R
B32 B 0.5684(11) -0.0373(6) 0.6204(3) 0.039(2) Uani 1 d .
H32 H 0.4428 -0.0647 0.6318 0.047 Uiso 1 calc R
B33 B 0.7834(12) -0.0944(5) 0.6336(3) 0.039(2) Uani 1 d .
H33 H 0.8007 -0.1599 0.6536 0.046 Uiso 1 calc R
B34 B 0.9766(8) 0.6223(4) 0.6077(2) 0.0182(13) Uani 1 d .
H34 H 0.9900 0.6957 0.5981 0.022 Uiso 1 calc R
B35 B 1.0739(9) 0.5308(5) 0.5752(2) 0.0227(14) Uani 1 d .
H35 H 1.1511 0.5440 0.5441 0.027 Uiso 1 calc R
B36 B 0.9381(9) 0.4387(4) 0.5790(2) 0.0231(14) Uani 1 d .
H36 H 0.9258 0.3917 0.5506 0.028 Uiso 1 calc R
B37 B 0.7567(9) 0.4724(5) 0.6142(2) 0.0253(15) Uani 1 d .
H37 H 0.6247 0.4473 0.6090 0.030 Uiso 1 calc R
B38 B 0.7799(9) 0.5868(5) 0.6314(2) 0.0217(14) Uani 1 d .
H38 H 0.6636 0.6368 0.6373 0.026 Uiso 1 calc R
B39 B 0.9700(9) 0.5841(5) 0.6637(2) 0.0215(14) Uani 1 d .
H39 H 0.9800 0.6320 0.6918 0.026 Uiso 1 calc R
B40 B 1.1541(9) 0.5502(5) 0.6289(2) 0.0230(14) Uani 1 d .
H40 H 1.2859 0.5757 0.6339 0.028 Uiso 1 calc R
B41 B 1.1307(10) 0.4368(5) 0.6116(2) 0.0293(16) Uani 1 d .
H41 H 1.2477 0.3876 0.6051 0.035 Uiso 1 calc R
B42 B 0.9334(10) 0.4001(5) 0.6357(2) 0.0287(16) Uani 1 d .
H42 H 0.9195 0.3268 0.6452 0.034 Uiso 1 calc R
B43 B 0.8355(10) 0.4914(5) 0.6678(2) 0.0263(15) Uani 1 d .
H43 H 0.7566 0.4782 0.6986 0.032 Uiso 1 calc R
B44 B 1.0656(10) 0.4689(5) 0.6659(2) 0.0279(16) Uani 1 d .
H44 H 1.1400 0.4405 0.6958 0.034 Uiso 1 calc R
N5 N 1.3138(7) 0.2265(3) 0.75113(17) 0.0243(11) Uani 1 d .
C13 C 1.3062(9) 0.3146(5) 0.7766(2) 0.0340(16) Uani 1 d .
H13A H 1.2038 0.3164 0.7971 0.041 Uiso 1 calc R
H13B H 1.2865 0.3665 0.7550 0.041 Uiso 1 calc R
C14 C 1.4686(11) 0.3286(6) 0.8036(3) 0.051(2) Uani 1 d .
H14A H 1.5721 0.3247 0.7840 0.076 Uiso 1 calc GR
H14B H 1.4831 0.2811 0.8272 0.076 Uiso 1 calc GR
H14C H 1.4548 0.3889 0.8171 0.076 Uiso 1 calc GR
C15 C 1.3144(10) 0.1465(5) 0.7842(2) 0.0392(17) Uani 1 d .
H15A H 1.2123 0.1566 0.8046 0.047 Uiso 1 calc R
H15B H 1.4216 0.1449 0.8024 0.047 Uiso 1 calc R
C16 C 1.3079(11) 0.0534(5) 0.7624(3) 0.049(2) Uani 1 d .
H16A H 1.4034 0.0447 0.7404 0.073 Uiso 1 calc GR
H16B H 1.1953 0.0514 0.7475 0.073 Uiso 1 calc GR
H16C H 1.3208 0.0046 0.7853 0.073 Uiso 1 calc GR
C17 C 1.1553(9) 0.2303(5) 0.7211(2) 0.0363(16) Uani 1 d .
H17A H 1.1640 0.1748 0.7029 0.044 Uiso 1 calc R
H17B H 1.1590 0.2837 0.7004 0.044 Uiso 1 calc R
C18 C 0.9786(9) 0.2370(6) 0.7454(3) 0.051(2) Uani 1 d .
H18A H 0.8842 0.2428 0.7235 0.076 Uiso 1 calc GR
H18B H 0.9694 0.2907 0.7642 0.076 Uiso 1 calc GR
H18C H 0.9686 0.1818 0.7640 0.076 Uiso 1 calc GR
C19 C 1.4766(9) 0.2153(5) 0.7220(2) 0.0364(16) Uani 1 d .
H19A H 1.4708 0.1603 0.7038 0.044 Uiso 1 calc R
H19B H 1.5802 0.2047 0.7414 0.044 Uiso 1 calc R
C20 C 1.5024(11) 0.2974(5) 0.6906(3) 0.0458(19) Uani 1 d .
H20A H 1.3998 0.3092 0.6715 0.069 Uiso 1 calc GR
H20B H 1.6072 0.2839 0.6720 0.069 Uiso 1 calc GR
H20C H 1.5166 0.3514 0.7083 0.069 Uiso 1 calc GR
N6 N 0.4269(6) -0.2561(3) 0.74871(15) 0.0209(10) Uani 1 d .
C21 C 0.5432(9) -0.1798(5) 0.7385(2) 0.0352(16) Uani 1 d .
H21A H 0.5504 -0.1709 0.7057 0.042 Uiso 1 calc R
H21B H 0.4863 -0.1227 0.7508 0.042 Uiso 1 calc R
C22 C 0.7264(9) -0.1941(5) 0.7562(3) 0.0407(17) Uani 1 d .
H22A H 0.7932 -0.1433 0.7461 0.061 Uiso 1 calc GR
H22B H 0.7834 -0.2517 0.7452 0.061 Uiso 1 calc GR
H22C H 0.7221 -0.1967 0.7889 0.061 Uiso 1 calc GR
C23 C 0.4097(10) -0.2744(5) 0.7981(2) 0.0376(17) Uani 1 d .
H23A H 0.5247 -0.3006 0.8093 0.045 Uiso 1 calc R
H23B H 0.3255 -0.3213 0.8029 0.045 Uiso 1 calc R
C24 C 0.3500(13) -0.1924(6) 0.8256(3) 0.055(2) Uani 1 d .
H24A H 0.4261 -0.1432 0.8192 0.082 Uiso 1 calc GR
H24B H 0.3564 -0.2096 0.8573 0.082 Uiso 1 calc GR
H24C H 0.2290 -0.1712 0.8181 0.082 Uiso 1 calc GR
C25 C 0.5032(10) -0.3435(5) 0.7273(2) 0.0377(16) Uani 1 d .
H25A H 0.5147 -0.3316 0.6948 0.045 Uiso 1 calc R
H25B H 0.6226 -0.3590 0.7390 0.045 Uiso 1 calc R
C26 C 0.3992(10) -0.4250(5) 0.7345(3) 0.048(2) Uani 1 d .
H26A H 0.4464 -0.4745 0.7154 0.072 Uiso 1 calc GR
H26B H 0.2763 -0.4080 0.7271 0.072 Uiso 1 calc GR
H26C H 0.4071 -0.4455 0.7658 0.072 Uiso 1 calc GR
C27 C 0.2439(9) -0.2263(5) 0.7305(2) 0.0351(16) Uani 1 d .
H27A H 0.1621 -0.2711 0.7410 0.042 Uiso 1 calc R
H27B H 0.2030 -0.1665 0.7432 0.042 Uiso 1 calc R
C28 C 0.2350(11) -0.2178(6) 0.6800(3) 0.052(2) Uani 1 d .
H28A H 0.2616 -0.2782 0.6672 0.078 Uiso 1 calc GR
H28B H 0.3206 -0.1764 0.6690 0.078 Uiso 1 calc GR
H28C H 0.1171 -0.1933 0.6713 0.078 Uiso 1 calc GR

loop_
_atom_site_aniso_label
_atom_site_aniso_U_11
_atom_site_aniso_U_22
_atom_site_aniso_U_33
_atom_site_aniso_U_23
_atom_site_aniso_U_13
_atom_site_aniso_U_12
Na1 0.0450(16) 0.0279(14) 0.0390(16) -0.0121(11) 0.0218(13) -0.0064(12)
O1 0.040(3) 0.023(2) 0.040(3) -0.012(2) 0.005(2) 0.002(2)
O2 0.059(3) 0.030(3) 0.031(3) -0.019(2) 0.013(2) -0.011(2)
O3 0.035(2) 0.028(2) 0.028(2) -0.0068(19) 0.014(2) -0.008(2)
O4 0.065(3) 0.079(4) 0.057(3) -0.050(3) 0.042(3) -0.035(3)
N1 0.067(4) 0.031(3) 0.035(3) -0.020(3) -0.006(3) 0.008(3)
N2 0.038(3) 0.052(3) 0.038(3) -0.031(3) 0.026(3) -0.017(3)
C1 0.027(3) 0.022(3) 0.027(3) -0.007(3) 0.003(3) -0.001(3)
C2 0.027(3) 0.024(3) 0.028(3) -0.007(3) 0.011(3) -0.009(3)
C3 0.045(4) 0.045(4) 0.025(4) -0.010(3) 0.010(3) 0.002(3)
C4 0.024(3) 0.019(3) 0.021(3) -0.004(2) 0.002(2) -0.002(2)
C5 0.026(3) 0.031(3) 0.025(3) -0.008(2) 0.005(2) -0.003(3)
C6 0.042(4) 0.041(4) 0.035(4) -0.029(3) 0.006(3) -0.006(3)
B1 0.051(5) 0.026(4) 0.029(4) -0.011(3) 0.010(4) -0.015(4)
B2 0.037(4) 0.024(4) 0.035(4) -0.002(3) -0.011(3) -0.004(3)
B3 0.032(4) 0.031(4) 0.023(4) -0.003(3) 0.003(3) -0.006(3)
B4 0.038(4) 0.027(4) 0.031(4) -0.003(3) -0.010(3) 0.005(3)
B5 0.023(4) 0.033(4) 0.050(5) -0.015(4) 0.002(3) -0.006(3)
B6 0.041(4) 0.027(4) 0.038(4) -0.011(3) 0.005(4) -0.016(3)
B7 0.050(5) 0.016(3) 0.032(4) -0.006(3) -0.015(4) 0.001(3)
B8 0.032(4) 0.031(4) 0.038(5) -0.010(3) -0.003(3) 0.003(3)
B9 0.043(4) 0.028(4) 0.025(4) -0.006(3) 0.002(3) -0.003(3)
B10 0.038(4) 0.034(4) 0.034(4) -0.005(3) -0.016(3) 0.000(3)
B11 0.038(4) 0.027(4) 0.028(4) -0.007(3) 0.003(3) 0.000(3)
B12 0.021(3) 0.033(4) 0.022(4) 0.005(3) 0.002(3) 0.009(3)
B13 0.025(3) 0.023(3) 0.025(4) -0.004(3) 0.001(3) -0.004(3)
B14 0.025(4) 0.036(4) 0.023(4) 0.004(3) -0.004(3) 0.002(3)
B15 0.027(4) 0.036(4) 0.027(4) -0.009(3) 0.006(3) -0.008(3)
B16 0.032(4) 0.021(3) 0.034(4) -0.001(3) 0.011(3) 0.003(3)
B17 0.037(4) 0.024(4) 0.034(4) 0.001(3) 0.014(3) 0.006(3)
B18 0.026(4) 0.025(4) 0.028(4) 0.001(3) 0.009(3) -0.002(3)
B19 0.039(4) 0.027(4) 0.020(4) -0.001(3) 0.006(3) 0.002(3)
B20 0.044(5) 0.040(4) 0.022(4) -0.005(3) 0.001(3) -0.004(4)
B21 0.043(4) 0.032(4) 0.025(4) -0.009(3) 0.012(3) -0.002(3)
B22 0.042(4) 0.029(4) 0.021(4) -0.004(3) 0.014(3) 0.003(3)
Na2 0.0537(17) 0.0212(13) 0.0383(15) 0.0073(11) -0.0290(13) -0.0087(12)
O5 0.047(3) 0.022(2) 0.039(3) 0.004(2) -0.005(2) 0.002(2)
O6 0.084(4) 0.035(3) 0.031(3) 0.019(2) -0.018(3) -0.023(3)
O7 0.034(2) 0.025(2) 0.028(2) 0.0028(18) -0.0178(19) -0.0063(19)
O8 0.043(3) 0.060(3) 0.044(3) 0.037(3) -0.026(2) -0.029(3)
N3 0.074(5) 0.025(3) 0.031(3) 0.017(2) 0.006(3) 0.002(3)
N4 0.028(3) 0.039(3) 0.024(3) 0.010(2) -0.012(2) -0.010(2)
C7 0.035(3) 0.017(3) 0.024(3) 0.001(2) 0.001(3) -0.003(3)
C8 0.030(3) 0.021(3) 0.027(3) 0.005(3) -0.009(3) -0.006(3)
C9 0.039(4) 0.047(4) 0.034(4) 0.007(3) -0.005(3) -0.004(3)
C10 0.019(3) 0.022(3) 0.016(3) 0.002(2) 0.000(2) -0.001(2)
C11 0.022(3) 0.017(3) 0.018(3) 0.000(2) 0.001(2) 0.003(2)
C12 0.035(4) 0.024(3) 0.029(3) 0.011(3) 0.002(3) 0.000(3)
B23 0.059(5) 0.024(4) 0.025(4) 0.000(3) -0.015(4) 0.003(4)
B24 0.031(4) 0.022(4) 0.065(6) 0.019(4) -0.004(4) -0.004(3)
B25 0.045(4) 0.022(4) 0.027(4) -0.006(3) 0.007(3) -0.001(3)
B26 0.043(5) 0.028(4) 0.038(5) 0.000(3) 0.002(4) -0.015(3)
B27 0.043(4) 0.024(4) 0.029(4) 0.004(3) 0.011(3) 0.005(3)
B28 0.056(5) 0.027(4) 0.029(4) 0.008(3) 0.012(4) 0.017(4)
B29 0.044(5) 0.031(4) 0.045(5) 0.016(4) 0.000(4) 0.011(4)
B30 0.041(5) 0.026(4) 0.049(5) -0.002(4) 0.024(4) 0.007(3)
B31 0.061(6) 0.012(3) 0.054(5) 0.001(3) 0.009(4) -0.008(4)
B32 0.039(4) 0.033(4) 0.045(5) 0.007(4) 0.017(4) -0.004(4)
B33 0.050(5) 0.022(4) 0.041(5) 0.012(3) 0.017(4) 0.006(3)
B34 0.020(3) 0.019(3) 0.016(3) -0.004(2) -0.006(3) -0.005(3)
B35 0.023(3) 0.027(4) 0.019(3) -0.003(3) 0.002(3) -0.003(3)
B36 0.028(4) 0.016(3) 0.025(4) -0.002(3) -0.006(3) 0.001(3)
B37 0.028(4) 0.026(4) 0.023(4) 0.003(3) -0.005(3) -0.013(3)
B38 0.023(3) 0.026(3) 0.016(3) -0.006(3) 0.006(3) -0.004(3)
B39 0.028(3) 0.025(3) 0.012(3) 0.000(3) -0.006(3) -0.004(3)
B40 0.020(3) 0.025(3) 0.024(4) 0.002(3) -0.004(3) -0.004(3)
B41 0.034(4) 0.026(4) 0.027(4) -0.003(3) -0.014(3) 0.003(3)
B42 0.043(4) 0.024(4) 0.021(4) 0.002(3) -0.013(3) -0.009(3)
B43 0.031(4) 0.031(4) 0.017(3) 0.004(3) -0.003(3) -0.012(3)
B44 0.033(4) 0.020(3) 0.031(4) 0.004(3) -0.013(3) -0.004(3)
N5 0.026(3) 0.021(3) 0.024(3) -0.001(2) 0.001(2) 0.007(2)
C13 0.032(4) 0.031(4) 0.037(4) -0.007(3) -0.004(3) 0.011(3)
C14 0.056(5) 0.048(5) 0.049(5) -0.019(4) -0.014(4) 0.006(4)
C15 0.045(4) 0.035(4) 0.036(4) 0.010(3) -0.002(3) -0.001(3)
C16 0.058(5) 0.028(4) 0.059(5) 0.002(4) 0.008(4) 0.001(4)
C17 0.035(4) 0.034(4) 0.040(4) 0.007(3) -0.007(3) -0.003(3)
C18 0.025(4) 0.064(5) 0.061(5) 0.013(4) -0.001(4) 0.000(4)
C19 0.035(4) 0.031(4) 0.042(4) 0.000(3) 0.007(3) 0.003(3)
C20 0.049(5) 0.039(4) 0.049(5) 0.001(3) 0.016(4) -0.001(4)
N6 0.023(2) 0.026(3) 0.014(2) 0.0012(19) 0.0005(19) -0.001(2)
C21 0.032(4) 0.032(4) 0.042(4) 0.006(3) 0.008(3) -0.005(3)
C22 0.033(4) 0.042(4) 0.048(5) -0.003(3) -0.002(3) -0.005(3)
C23 0.056(5) 0.042(4) 0.015(3) 0.001(3) 0.001(3) -0.011(3)
C24 0.080(6) 0.056(5) 0.030(4) -0.016(4) 0.015(4) -0.021(5)
C25 0.041(4) 0.033(4) 0.038(4) -0.006(3) 0.002(3) 0.006(3)
C26 0.047(4) 0.029(4) 0.070(6) -0.012(4) -0.011(4) -0.003(3)
C27 0.032(4) 0.027(3) 0.045(4) 0.004(3) -0.003(3) 0.001(3)
C28 0.059(5) 0.052(5) 0.047(5) 0.015(4) -0.025(4) -0.017(4)

loop_
_atom_type_symbol
_atom_type_description
_atom_type_scat_dispersion_real
_atom_type_scat_dispersion_imag
_atom_type_scat_source
C C 0.0030 0.0020 'International Tables Vol C Tables 4.2.6.8 and 6.1.1.4'
H H 0.0000 0.0000 'International Tables Vol C Tables 4.2.6.8 and 6.1.1.4'
B B 0.0010 0.0010 'International Tables Vol C Tables 4.2.6.8 and 6.1.1.4'
N N 0.0061 0.0033 'International Tables Vol C Tables 4.2.6.8 and 6.1.1.4'
Na Na 0.0362 0.0249 'International Tables Vol C Tables 4.2.6.8 and 6.1.1.4'
O O 0.0110 0.0060 'International Tables Vol C Tables 4.2.6.8 and 6.1.1.4'

loop_
_geom_angle_atom_site_label_1
_geom_angle_atom_site_label_2
_geom_angle_atom_site_label_3
_geom_angle
_geom_angle_site_symmetry_1
_geom_angle_site_symmetry_3
O1 Na1 Na1 170.5(2) . 2_667
O1 Na1 O2 64.45(16) . .
O1 Na1 O3 145.2(2) . .
O1 Na1 O3 139.2(2) . 2_667
O1 Na1 O4 78.95(19) . 2_667
O2 Na1 Na1 106.20(15) . 2_667
O3 Na1 Na1 37.11(11) . 2_667
O3 Na1 Na1 36.65(11) 2_667 2_667
O3 Na1 O2 109.77(19) . .
O3 Na1 O2 96.28(18) 2_667 .
O3 Na1 O3 73.76(18) . 2_667
O3 Na1 O4 64.50(17) 2_667 2_667
O3 Na1 O4 135.8(2) . 2_667
O4 Na1 Na1 100.10(16) 2_667 2_667
O4 Na1 O2 89.1(2) 2_667 .
C2 O1 Na1 124.1(4) . .
N1 O2 Na1 109.6(4) . .
N1 O2 C3 109.3(5) . .
C3 O2 Na1 105.6(4) . .
Na1 O3 Na1 106.24(18) . 2_667
C5 O3 Na1 121.4(4) . 2_667
C5 O3 Na1 131.5(4) . .
N2 O4 Na1 116.1(4) . 2_667
C6 O4 Na1 131.7(4) . 2_667
C6 O4 N2 112.1(5) . .
O2 N1 H1 121.1 . .
C2 N1 O2 117.8(6) . .
C2 N1 H1 121.1 . .
O4 N2 H2 122.4 . .
C5 N2 O4 115.2(5) . .
C5 N2 H2 122.4 . .
C2 C1 B1 118.7(5) . .
C2 C1 B2 120.7(5) . .
C2 C1 B3 119.7(5) . .
C2 C1 B4 118.3(5) . .
C2 C1 B5 116.9(5) . .
B1 C1 B2 61.9(4) . .
B3 C1 B1 112.8(5) . .
B3 C1 B2 61.4(4) . .
B3 C1 B5 113.2(5) . .
B4 C1 B1 112.8(5) . .
B4 C1 B2 112.0(5) . .
B4 C1 B3 62.1(4) . .
B4 C1 B5 61.8(5) . .
B5 C1 B1 62.7(5) . .
B5 C1 B2 113.2(5) . .
O1 C2 N1 123.9(6) . .
O1 C2 C1 123.7(6) . .
N1 C2 C1 112.4(6) . .
O2 C3 H3A 109.5 . .
O2 C3 H3B 109.5 . .
O2 C3 H3C 109.5 . .
H3A C3 H3B 109.5 . .
H3A C3 H3C 109.5 . .
H3B C3 H3C 109.5 . .
C5 C4 B12 119.2(5) . .
C5 C4 B13 120.4(5) . .
C5 C4 B14 117.4(5) . .
C5 C4 B15 115.5(5) . .
C5 C4 B16 116.8(5) . .
B12 C4 B13 62.3(4) . .
B12 C4 B14 114.7(5) . .
B12 C4 B15 114.6(5) . .
B12 C4 B16 63.1(4) . .
B13 C4 B15 114.3(5) . .
B13 C4 B16 114.1(5) . .
B14 C4 B13 62.6(4) . .
B14 C4 B15 62.8(4) . .
B14 C4 B16 114.4(5) . .
B16 C4 B15 62.2(4) . .
O3 C5 N2 122.4(6) . .
O3 C5 C4 122.8(6) . .
N2 C5 C4 114.8(5) . .
O4 C6 H6A 109.5 . .
O4 C6 H6B 109.5 . .
O4 C6 H6C 109.5 . .
H6A C6 H6B 109.5 . .
H6A C6 H6C 109.5 . .
H6B C6 H6C 109.5 . .
C1 B1 H1A 124.2 . .
C1 B1 B2 59.4(4) . .
C1 B1 B5 58.6(4) . .
C1 B1 B6 105.4(5) . .
C1 B1 B7 105.0(5) . .
B2 B1 H1A 121.6 . .
B2 B1 B5 107.7(5) . .
B5 B1 H1A 122.0 . .
B6 B1 H1A 121.8 . .
B6 B1 B2 108.3(6) . .
B6 B1 B5 59.7(4) . .
B6 B1 B7 60.8(4) . .
B7 B1 H1A 122.5 . .
B7 B1 B2 59.2(4) . .
B7 B1 B5 107.6(5) . .
C1 B2 B1 58.7(4) . .
C1 B2 H2A 124.5 . .
C1 B2 B3 58.9(4) . .
C1 B2 B7 105.3(5) . .
C1 B2 B8 105.3(5) . .
B1 B2 H2A 121.3 . .
B3 B2 B1 108.0(5) . .
B3 B2 H2A 121.6 . .
B7 B2 B1 60.3(4) . .
B7 B2 H2A 121.9 . .
B7 B2 B3 108.3(5) . .
B8 B2 B1 108.8(5) . .
B8 B2 H2A 121.9 . .
B8 B2 B3 59.8(4) . .
B8 B2 B7 60.6(5) . .
C1 B3 B2 59.8(4) . .
C1 B3 H3 124.0 . .
C1 B3 B4 58.5(4) . .
C1 B3 B8 105.7(5) . .
C1 B3 B9 104.4(5) . .
B2 B3 H3 121.6 . .
B2 B3 B4 107.8(5) . .
B2 B3 B9 107.3(5) . .
B4 B3 H3 122.0 . .
B4 B3 B9 59.1(4) . .
B8 B3 B2 59.5(4) . .
B8 B3 H3 122.1 . .
B8 B3 B4 107.6(5) . .
B8 B3 B9 60.2(4) . .
B9 B3 H3 123.0 . .
C1 B4 B3 59.4(4) . .
C1 B4 H4 123.5 . .
C1 B4 B5 59.6(4) . .
C1 B4 B9 106.4(5) . .
C1 B4 B10 106.4(5) . .
B3 B4 H4 120.5 . .
B5 B4 B3 109.3(5) . .
B5 B4 H4 121.1 . .
B9 B4 B3 60.7(4) . .
B9 B4 H4 121.7 . .
B9 B4 B5 108.6(5) . .
B9 B4 B10 60.6(4) . .
B10 B4 B3 109.6(5) . .
B10 B4 H4 121.6 . .
B10 B4 B5 59.9(5) . .
C1 B5 B1 58.7(4) . .
C1 B5 B4 58.6(4) . .
C1 B5 H5 124.3 . .
C1 B5 B6 105.1(5) . .
C1 B5 B10 105.6(5) . .
B1 B5 H5 122.2 . .
B4 B5 B1 107.0(5) . .
B4 B5 H5 121.9 . .
B4 B5 B6 108.2(5) . .
B6 B5 B1 59.2(4) . .
B6 B5 H5 122.0 . .
B10 B5 B1 108.0(5) . .
B10 B5 B4 59.9(5) . .
B10 B5 H5 121.6 . .
B10 B5 B6 61.2(4) . .
B1 B6 B5 61.1(5) . .
B1 B6 H6 121.2 . .
B1 B6 B7 60.1(4) . .
B1 B6 B10 107.9(5) . .
B1 B6 B11 107.6(6) . .
B5 B6 H6 121.6 . .
B5 B6 B7 108.3(5) . .
B5 B6 B10 59.0(5) . .
B5 B6 B11 107.3(6) . .
B7 B6 H6 122.2 . .
B7 B6 B10 106.9(6) . .
B10 B6 H6 122.5 . .
B11 B6 H6 122.4 . .
B11 B6 B7 59.0(4) . .
B11 B6 B10 59.9(4) . .
B1 B7 B6 59.1(4) . .
B1 B7 H7 122.2 . .
B2 B7 B1 60.5(4) . .
B2 B7 B6 108.0(5) . .
B2 B7 H7 121.7 . .
B2 B7 B8 59.3(4) . .
B2 B7 B11 108.7(6) . .
B6 B7 H7 121.7 . .
B8 B7 B1 107.8(5) . .
B8 B7 B6 109.0(5) . .
B8 B7 H7 121.3 . .
B11 B7 B1 107.7(5) . .
B11 B7 B6 60.2(4) . .
B11 B7 H7 121.0 . .
B11 B7 B8 61.4(5) . .
B2 B8 B3 60.7(4) . .
B2 B8 B7 60.1(4) . .
B2 B8 H8 121.4 . .
B2 B8 B9 108.6(5) . .
B2 B8 B11 107.5(6) . .
B3 B8 B7 108.6(5) . .
B3 B8 H8 120.9 . .
B3 B8 B9 60.6(4) . .
B3 B8 B11 108.2(5) . .
B7 B8 H8 122.2 . .
B7 B8 B11 59.0(4) . .
B9 B8 B7 107.1(6) . .
B9 B8 H8 121.8 . .
B9 B8 B11 59.5(4) . .
B11 B8 H8 122.4 . .
B3 B9 H9 121.8 . .
B4 B9 B3 60.2(4) . .
B4 B9 B8 107.7(5) . .
B4 B9 H9 122.1 . .
B4 B9 B10 59.8(5) . .
B4 B9 B11 108.1(6) . .
B8 B9 B3 59.2(4) . .
B8 B9 H9 121.3 . .
B8 B9 B11 61.2(4) . .
B10 B9 B3 108.6(5) . .
B10 B9 B8 109.5(6) . .
B10 B9 H9 121.0 . .
B10 B9 B11 60.5(4) . .
B11 B9 B3 108.4(5) . .
B11 B9 H9 121.1 . .
B4 B10 B5 60.3(5) . .
B4 B10 B6 107.5(5) . .
B4 B10 B9 59.5(4) . .
B4 B10 H10 122.1 . .
B4 B10 B11 107.4(5) . .
B5 B10 B6 59.9(5) . .
B5 B10 B9 108.1(5) . .
B5 B10 H10 121.5 . .
B5 B10 B11 107.9(5) . .
B6 B10 H10 122.1 . .
B9 B10 B6 107.6(5) . .
B9 B10 H10 121.9 . .
B9 B10 B11 59.9(4) . .
B11 B10 B6 59.8(4) . .
B11 B10 H10 122.0 . .
B6 B11 B8 107.9(5) . .
B6 B11 B10 60.4(5) . .
B6 B11 H11 121.3 . .
B7 B11 B6 60.7(5) . .
B7 B11 B8 59.5(5) . .
B7 B11 B9 107.3(5) . .
B7 B11 B10 108.6(5) . .
B7 B11 H11 121.5 . .
B8 B11 H11 122.5 . .
B9 B11 B6 107.8(5) . .
B9 B11 B8 59.3(4) . .
B9 B11 B10 59.6(5) . .
B9 B11 H11 122.4 . .
B10 B11 B8 107.2(5) . .
B10 B11 H11 121.7 . .
C4 B12 H12 124.4 . .
C4 B12 B13 59.3(4) . .
C4 B12 B16 59.0(4) . .
C4 B12 B17 104.1(5) . .
C4 B12 B18 104.7(5) . .
B13 B12 H12 121.5 . .
B13 B12 B16 108.4(5) . .
B13 B12 B17 106.9(5) . .
B13 B12 B18 59.5(4) . .
B16 B12 H12 121.5 . .
B16 B12 B17 59.3(4) . .
B17 B12 H12 123.4 . .
B18 B12 H12 122.9 . .
B18 B12 B16 107.3(5) . .
B18 B12 B17 59.3(4) . .
C4 B13 B12 58.4(4) . .
C4 B13 H13 125.2 . .
C4 B13 B14 58.3(4) . .
C4 B13 B18 104.8(5) . .
C4 B13 B19 104.5(5) . .
B12 B13 H13 121.2 . .
B12 B13 B14 107.8(5) . .
B14 B13 H13 121.6 . .
B18 B13 B12 60.7(4) . .
B18 B13 H13 121.9 . .
B18 B13 B14 108.3(5) . .
B18 B13 B19 60.4(4) . .
B19 B13 B12 108.8(5) . .
B19 B13 H13 122.1 . .
B19 B13 B14 60.1(4) . .
C4 B14 B13 59.0(4) . .
C4 B14 H14 124.4 . .
C4 B14 B15 59.0(4) . .
C4 B14 B19 104.7(5) . .
C4 B14 B20 104.8(5) . .
B13 B14 H14 121.5 . .
B13 B14 B15 108.3(5) . .
B15 B14 H14 121.5 . .
B19 B14 B13 59.6(4) . .
B19 B14 H14 122.7 . .
B19 B14 B15 107.6(5) . .
B20 B14 B13 107.7(5) . .
B20 B14 H14 122.6 . .
B20 B14 B15 59.6(4) . .
B20 B14 B19 59.9(4) . .
C4 B15 B14 58.1(4) . .
C4 B15 H15 125.0 . .
C4 B15 B16 58.8(4) . .
C4 B15 B20 104.2(5) . .
C4 B15 B21 105.0(5) . .
B14 B15 H15 121.8 . .
B16 B15 B14 107.7(5) . .
B16 B15 H15 121.3 . .
B20 B15 B14 59.7(4) . .
B20 B15 H15 122.4 . .
B20 B15 B16 108.2(5) . .
B20 B15 B21 60.4(4) . .
B21 B15 B14 108.1(5) . .
B21 B15 H15 121.9 . .
B21 B15 B16 60.3(4) . .
C4 B16 B12 58.0(4) . .
C4 B16 B15 59.0(4) . .
C4 B16 H16 125.0 . .
C4 B16 B17 104.3(5) . .
C4 B16 B21 104.7(5) . .
B12 B16 H16 121.3 . .
B15 B16 B12 107.8(5) . .
B15 B16 H16 121.7 . .
B15 B16 B21 59.8(4) . .
B17 B16 B12 60.6(4) . .
B17 B16 B15 107.5(5) . .
B17 B16 H16 122.5 . .
B17 B16 B21 59.7(4) . .
B21 B16 B12 108.4(5) . .
B21 B16 H16 122.3 . .
B12 B17 H17 121.9 . .
B16 B17 B12 60.0(4) . .
B16 B17 H17 121.4 . .
B18 B17 B12 60.0(4) . .
B18 B17 B16 108.4(5) . .
B18 B17 H17 121.5 . .
B21 B17 B12 108.4(5) . .
B21 B17 B16 60.3(4) . .
B21 B17 H17 121.1 . .
B21 B17 B18 108.7(5) . .
B22 B17 B12 107.7(5) . .
B22 B17 B16 108.4(6) . .
B22 B17 H17 121.7 . .
B22 B17 B18 59.8(4) . .
B22 B17 B21 60.5(5) . .
B12 B18 H18 121.5 . .
B13 B18 B12 59.8(4) . .
B13 B18 B17 108.2(5) . .
B13 B18 H18 121.8 . .
B13 B18 B19 59.9(4) . .
B17 B18 B12 60.7(4) . .
B17 B18 H18 121.6 . .
B17 B18 B19 107.5(5) . .
B19 B18 B12 107.6(5) . .
B19 B18 H18 122.2 . .
B22 B18 B12 108.1(5) . .
B22 B18 B13 107.8(5) . .
B22 B18 B17 59.6(4) . .
B22 B18 H18 121.9 . .
B22 B18 B19 59.7(4) . .
B13 B19 B14 60.3(4) . .
B13 B19 B18 59.8(4) . .
B13 B19 H19 121.7 . .
B13 B19 B20 108.3(5) . .
B14 B19 B18 108.1(5) . .
B14 B19 H19 121.6 . .
B18 B19 H19 121.8 . .
B20 B19 B14 59.9(4) . .
B20 B19 B18 108.3(5) . .
B20 B19 H19 121.4 . .
B22 B19 B13 107.7(5) . .
B22 B19 B14 108.1(5) . .
B22 B19 B18 59.8(4) . .
B22 B19 H19 121.8 . .
B22 B19 B20 60.4(4) . .
B14 B20 B19 60.2(4) . .
B14 B20 H20 121.4 . .
B14 B20 B21 108.6(5) . .
B14 B20 B22 107.6(5) . .
B15 B20 B14 60.7(4) . .
B15 B20 B19 108.7(5) . .
B15 B20 H20 121.4 . .
B15 B20 B21 60.0(4) . .
B15 B20 B22 107.8(5) . .
B19 B20 H20 121.6 . .
B19 B20 B21 108.1(6) . .
B19 B20 B22 59.5(4) . .
B21 B20 H20 121.5 . .
B22 B20 H20 122.3 . .
B22 B20 B21 59.9(4) . .
B15 B21 B16 60.0(4) . .
B15 B21 B20 59.6(4) . .
B15 B21 H21 121.9 . .
B15 B21 B22 107.4(5) . .
B16 B21 H21 122.0 . .
B17 B21 B15 107.8(5) . .
B17 B21 B16 59.9(4) . .
B17 B21 B20 107.4(6) . .
B17 B21 H21 122.0 . .
B17 B21 B22 59.4(4) . .
B20 B21 B16 107.4(5) . .
B20 B21 H21 122.1 . .
B22 B21 B16 107.2(5) . .
B22 B21 B20 59.9(4) . .
B22 B21 H21 122.2 . .
B17 B22 B18 60.5(4) . .
B17 B22 B19 108.8(5) . .
B17 B22 B20 108.2(5) . .
B17 B22 B21 60.2(4) . .
B17 B22 H22 121.4 . .
B18 B22 B20 108.6(5) . .
B18 B22 B21 109.0(5) . .
B18 B22 H22 121.0 . .
B19 B22 B18 60.5(4) . .
B19 B22 B20 60.0(4) . .
B19 B22 B21 108.7(5) . .
B19 B22 H22 121.2 . .
B20 B22 H22 121.7 . .
B21 B22 B20 60.1(5) . .
B21 B22 H22 121.3 . .
O5 Na2 Na2 169.3(2) . 2_666
O5 Na2 O6 60.25(16) . .
O5 Na2 O7 144.01(19) . .
O5 Na2 O7 137.70(19) . 2_666
O5 Na2 O8 77.75(18) . 2_666
O6 Na2 Na2 109.15(15) . 2_666
O7 Na2 Na2 38.03(10) . 2_666
O7 Na2 Na2 37.98(11) 2_666 2_666
O7 Na2 O6 112.12(19) . .
O7 Na2 O6 98.08(17) 2_666 .
O7 Na2 O7 76.01(17) . 2_666
O7 Na2 O8 138.22(18) . 2_666
O7 Na2 O8 64.54(16) 2_666 2_666
O8 Na2 Na2 101.54(14) 2_666 2_666
O8 Na2 O6 87.4(2) 2_666 .
C8 O5 Na2 132.8(4) . .
N3 O6 Na2 104.9(4) . .
N3 O6 C9 110.2(5) . .
C9 O6 Na2 95.9(4) . .
Na2 O7 Na2 103.99(17) . 2_666
C11 O7 Na2 121.9(4) . 2_666
C11 O7 Na2 132.9(4) . .
N4 O8 Na2 115.1(3) . 2_666
N4 O8 C12 110.4(5) . .
C12 O8 Na2 133.0(4) . 2_666
O6 N3 H3D 120.7 . .
C8 N3 O6 118.6(6) . .
C8 N3 H3D 120.7 . .
O8 N4 H4A 122.5 . .
C11 N4 O8 115.1(5) . .
C11 N4 H4A 122.5 . .
C8 C7 B23 116.6(5) . .
C8 C7 B24 118.6(5) . .
C8 C7 B25 119.5(5) . .
C8 C7 B26 117.7(5) . .
C8 C7 B27 116.7(5) . .
B23 C7 B24 64.0(5) . .
B23 C7 B25 115.2(5) . .
B23 C7 B26 114.7(5) . .
B23 C7 B27 62.6(5) . .
B24 C7 B25 62.5(5) . .
B26 C7 B24 114.2(5) . .
B26 C7 B25 61.9(4) . .
B27 C7 B24 115.0(5) . .
B27 C7 B25 113.5(5) . .
B27 C7 B26 62.3(4) . .
O5 C8 N3 122.5(6) . .
O5 C8 C7 122.4(6) . .
N3 C8 C7 115.1(6) . .
O6 C9 H9A 109.5 . .
O6 C9 H9B 109.5 . .
O6 C9 H9C 109.5 . .
H9A C9 H9B 109.5 . .
H9A C9 H9C 109.5 . .
H9B C9 H9C 109.5 . .
C11 C10 B34 120.2(5) . .
C11 C10 B35 119.0(5) . .
C11 C10 B36 116.1(5) . .
C11 C10 B37 116.2(5) . .
C11 C10 B38 118.2(5) . .
B35 C10 B34 62.7(4) . .
B35 C10 B36 62.6(4) . .
B35 C10 B37 113.9(5) . .
B35 C10 B38 114.2(4) . .
B36 C10 B34 114.6(4) . .
B36 C10 B37 62.4(4) . .
B37 C10 B34 114.1(4) . .
B38 C10 B34 62.0(4) . .
B38 C10 B36 114.8(5) . .
B38 C10 B37 63.1(4) . .
O7 C11 N4 123.2(5) . .
O7 C11 C10 122.4(5) . .
N4 C11 C10 114.4(5) . .
O8 C12 H12A 109.5 . .
O8 C12 H12B 109.5 . .
O8 C12 H12C 109.5 . .
H12A C12 H12B 109.5 . .
H12A C12 H12C 109.5 . .
H12B C12 H12C 109.5 . .
C7 B23 H23 124.2 . .
C7 B23 B24 58.8(4) . .
C7 B23 B27 58.9(4) . .
C7 B23 B28 105.4(6) . .
C7 B23 B29 105.1(5) . .
B24 B23 H23 121.6 . .
B27 B23 H23 121.6 . .
B27 B23 B24 107.8(5) . .
B27 B23 B28 60.2(5) . .
B27 B23 B29 107.7(6) . .
B28 B23 H23 122.3 . .
B28 B23 B24 107.8(5) . .
B28 B23 B29 59.6(4) . .
B29 B23 H23 122.5 . .
B29 B23 B24 60.0(5) . .
C7 B24 B23 57.3(4) . .
C7 B24 H24 125.4 . .
C7 B24 B25 58.9(4) . .
C7 B24 B29 103.4(6) . .
C7 B24 B30 104.9(5) . .
B23 B24 H24 122.6 . .
B25 B24 B23 106.8(6) . .
B25 B24 H24 121.5 . .
B25 B24 B29 108.0(6) . .
B29 B24 B23 59.3(5) . .
B29 B24 H24 122.7 . .
B30 B24 B23 107.5(6) . .
B30 B24 H24 121.9 . .
B30 B24 B25 60.3(5) . .
B30 B24 B29 60.4(5) . .
C7 B25 B24 58.6(4) . .
C7 B25 H25 125.3 . .
C7 B25 B26 58.9(4) . .
C7 B25 B30 103.5(5) . .
C7 B25 B31 103.9(5) . .
B24 B25 H25 122.1 . .
B26 B25 B24 108.5(5) . .
B26 B25 H25 120.5 . .
B26 B25 B30 108.5(5) . .
B30 B25 B24 58.8(4) . .
B30 B25 H25 123.0 . .
B31 B25 B24 106.6(6) . .
B31 B25 H25 123.0 . .
B31 B25 B26 60.5(5) . .
B31 B25 B30 59.6(5) . .
C7 B26 B25 59.2(4) . .
C7 B26 H26 125.1 . .
C7 B26 B27 58.4(4) . .
C7 B26 B31 103.4(6) . .
C7 B26 B32 104.0(6) . .
B25 B26 H26 120.9 . .
B25 B26 B31 59.6(5) . .
B27 B26 B25 108.0(6) . .
B27 B26 H26 122.3 . .
B27 B26 B31 106.0(6) . .
B31 B26 H26 123.7 . .
B32 B26 B25 108.2(6) . .
B32 B26 H26 122.6 . .
B32 B26 B27 59.1(5) . .
B32 B26 B31 59.6(5) . .
C7 B27 B23 58.4(4) . .
C7 B27 B26 59.3(4) . .
C7 B27 H27 124.7 . .
C7 B27 B28 104.8(5) . .
C7 B27 B32 105.7(5) . .
B23 B27 B26 108.8(6) . .
B23 B27 H27 121.2 . .
B23 B27 B28 59.9(5) . .
B26 B27 H27 120.7 . .
B28 B27 B26 109.3(5) . .
B28 B27 H27 121.9 . .
B32 B27 B23 109.3(6) . .
B32 B27 B26 60.3(5) . .
B32 B27 H27 121.3 . .
B32 B27 B28 61.2(5) . .
B23 B28 B27 59.9(4) . .
B23 B28 H28 121.8 . .
B23 B28 B32 107.3(5) . .
B23 B28 B33 107.7(6) . .
B27 B28 H28 122.1 . .
B27 B28 B32 58.7(5) . .
B27 B28 B33 107.9(6) . .
B29 B28 B23 60.8(5) . .
B29 B28 B27 108.5(6) . .
B29 B28 H28 121.4 . .
B29 B28 B32 108.5(6) . .
B29 B28 B33 59.0(5) . .
B32 B28 H28 121.7 . .
B33 B28 H28 121.7 . .
B33 B28 B32 61.5(5) . .
B23 B29 B24 60.6(4) . .
B23 B29 H29 121.8 . .
B24 B29 H29 122.1 . .
B28 B29 B23 59.6(5) . .
B28 B29 B24 108.3(5) . .
B28 B29 H29 121.2 . .
B28 B29 B30 108.2(6) . .
B30 B29 B23 107.1(6) . .
B30 B29 B24 58.5(5) . .
B30 B29 H29 122.6 . .
B33 B29 B23 108.4(6) . .
B33 B29 B24 107.5(6) . .
B33 B29 B28 61.1(5) . .
B33 B29 H29 121.3 . .
B33 B29 B30 59.9(5) . .
B24 B30 B25 60.9(5) . .
B24 B30 B29 61.1(5) . .
B24 B30 H30 120.6 . .
B24 B30 B31 108.4(6) . .
B24 B30 B33 108.8(6) . .
B25 B30 B29 109.0(5) . .
B25 B30 H30 120.9 . .
B29 B30 H30 122.0 . .
B31 B30 B25 59.9(5) . .
B31 B30 B29 106.8(6) . .
B31 B30 H30 122.4 . .
B31 B30 B33 59.9(5) . .
B33 B30 B25 108.6(6) . .
B33 B30 B29 59.0(5) . .
B33 B30 H30 121.8 . .
B25 B31 B26 59.9(4) . .
B25 B31 H31 121.5 . .
B26 B31 H31 121.4 . .
B30 B31 B25 60.6(5) . .
B30 B31 B26 108.8(5) . .
B30 B31 H31 121.0 . .
B30 B31 B32 110.2(6) . .
B32 B31 B25 108.7(5) . .
B32 B31 B26 59.8(5) . .
B32 B31 H31 120.4 . .
B33 B31 B25 109.4(6) . .
B33 B31 B26 110.1(6) . .
B33 B31 B30 60.2(5) . .
B33 B31 H31 120.0 . .
B33 B31 B32 62.5(5) . .
B26 B32 B28 108.4(6) . .
B26 B32 H32 120.9 . .
B26 B32 B33 107.7(6) . .
B27 B32 B26 60.5(4) . .
B27 B32 B28 60.0(5) . .
B27 B32 B31 107.9(5) . .
B27 B32 H32 121.6 . .
B27 B32 B33 107.1(6) . .
B28 B32 H32 122.3 . .
B28 B32 B33 59.1(5) . .
B31 B32 B26 60.7(5) . .
B31 B32 B28 106.4(6) . .
B31 B32 H32 122.4 . .
B31 B32 B33 58.6(5) . .
B33 B32 H32 122.8 . .
B28 B33 B32 59.4(5) . .
B28 B33 H33 122.2 . .
B29 B33 B28 59.9(5) . .
B29 B33 B30 61.1(5) . .
B29 B33 B31 108.5(6) . .
B29 B33 B32 107.5(5) . .
B29 B33 H33 121.1 . .
B30 B33 B28 108.2(6) . .
B30 B33 B32 107.0(6) . .
B30 B33 H33 121.4 . .
B31 B33 B28 106.8(6) . .
B31 B33 B30 59.9(5) . .
B31 B33 B32 58.8(5) . .
B31 B33 H33 122.3 . .
B32 B33 H33 122.8 . .
C10 B34 H34 125.2 . .
C10 B34 B35 58.2(3) . .
C10 B34 B38 58.7(3) . .
C10 B34 B39 104.4(4) . .
C10 B34 B40 104.5(4) . .
B35 B34 H34 121.8 . .
B38 B34 H34 121.5 . .
B38 B34 B35 107.7(5) . .
B39 B34 H34 122.2 . .
B39 B34 B35 108.2(5) . .
B39 B34 B38 59.7(4) . .
B39 B34 B40 60.9(4) . .
B40 B34 H34 121.9 . .
B40 B34 B35 59.8(4) . .
B40 B34 B38 108.6(5) . .
C10 B35 B34 59.0(3) . .
C10 B35 H35 124.6 . .
C10 B35 B36 58.9(4) . .
C10 B35 B40 104.9(5) . .
C10 B35 B41 105.0(5) . .
B34 B35 H35 121.5 . .
B36 B35 B34 108.5(5) . .
B36 B35 H35 121.0 . .
B40 B35 B34 59.5(4) . .
B40 B35 H35 122.2 . .
B40 B35 B36 108.8(5) . .
B41 B35 B34 108.1(5) . .
B41 B35 H35 122.1 . .
B41 B35 B36 60.2(4) . .
B41 B35 B40 60.5(4) . .
C10 B36 B35 58.6(4) . .
C10 B36 H36 124.8 . .
C10 B36 B37 58.9(4) . .
C10 B36 B41 104.3(5) . .
C10 B36 B42 104.6(5) . .
B35 B36 H36 121.7 . .
B35 B36 B37 107.8(5) . .
B35 B36 B41 59.6(4) . .
B35 B36 B42 107.9(5) . .
B37 B36 H36 121.7 . .
B37 B36 B41 107.5(5) . .
B37 B36 B42 59.5(4) . .
B41 B36 H36 122.6 . .
B41 B36 B42 60.3(4) . .
B42 B36 H36 122.4 . .
C10 B37 B36 58.7(4) . .
C10 B37 H37 124.9 . .
C10 B37 B38 58.3(4) . .
C10 B37 B42 105.1(5) . .
C10 B37 B43 104.7(5) . .
B36 B37 H37 121.3 . .
B36 B37 B38 107.9(5) . .
B38 B37 H37 121.5 . .
B42 B37 B36 60.3(4) . .
B42 B37 H37 121.8 . .
B42 B37 B38 108.6(5) . .
B43 B37 B36 108.5(5) . .
B43 B37 H37 122.1 . .
B43 B37 B38 60.1(4) . .
B43 B37 B42 60.5(4) . .
C10 B38 B34 59.3(3) . .
C10 B38 B37 58.6(4) . .
C10 B38 H38 124.7 . .
C10 B38 B39 105.0(5) . .
C10 B38 B43 104.1(5) . .
B34 B38 B37 108.2(5) . .
B34 B38 H38 121.2 . .
B34 B38 B43 107.9(5) . .
B37 B38 H38 121.9 . .
B39 B38 B34 59.8(4) . .
B39 B38 B37 107.7(5) . .
B39 B38 H38 122.3 . .
B39 B38 B43 60.4(4) . .
B43 B38 B37 59.0(4) . .
B43 B38 H38 122.8 . .
B34 B39 H39 121.6 . .
B34 B39 B40 59.7(4) . .
B34 B39 B43 108.5(4) . .
B34 B39 B44 107.4(5) . .
B38 B39 B34 60.5(4) . .
B38 B39 H39 121.4 . .
B38 B39 B40 108.2(4) . .
B38 B39 B43 60.4(4) . .
B38 B39 B44 107.7(5) . .
B40 B39 H39 121.9 . .
B43 B39 H39 121.6 . .
B43 B39 B40 107.8(5) . .
B43 B39 B44 59.4(4) . .
B44 B39 H39 122.4 . .
B44 B39 B40 59.8(4) . .
B34 B40 B35 60.7(4) . .
B34 B40 B39 59.3(4) . .
B34 B40 H40 121.6 . .
B34 B40 B41 108.3(5) . .
B34 B40 B44 107.3(5) . .
B35 B40 B39 107.6(5) . .
B35 B40 H40 122.0 . .
B35 B40 B41 59.6(4) . .
B35 B40 B44 106.8(5) . .
B39 B40 H40 122.0 . .
B41 B40 B39 107.7(5) . .
B41 B40 H40 121.8 . .
B41 B40 B44 59.4(4) . .
B44 B40 B39 60.0(4) . .
B44 B40 H40 122.5 . .
B35 B41 B36 60.2(4) . .
B35 B41 B40 59.9(4) . .
B35 B41 H41 121.8 . .
B35 B41 B42 108.1(5) . .
B36 B41 B40 108.2(5) . .
B36 B41 H41 121.8 . .
B36 B41 B42 59.9(4) . .
B40 B41 H41 121.4 . .
B40 B41 B42 108.4(5) . .
B42 B41 H41 121.7 . .
B44 B41 B35 107.7(5) . .
B44 B41 B36 107.5(5) . .
B44 B41 B40 60.3(4) . .
B44 B41 H41 122.1 . .
B44 B41 B42 59.7(4) . .
B36 B42 B41 59.8(4) . .
B36 B42 H42 121.8 . .
B37 B42 B36 60.2(4) . .
B37 B42 B41 107.7(5) . .
B37 B42 H42 121.9 . .
B37 B42 B43 59.6(4) . .
B37 B42 B44 107.3(5) . .
B41 B42 H42 122.0 . .
B43 B42 B36 107.7(5) . .
B43 B42 B41 107.5(5) . .
B43 B42 H42 122.0 . .
B44 B42 B36 107.3(5) . .
B44 B42 B41 59.5(4) . .
B44 B42 H42 122.3 . .
B44 B42 B43 59.8(4) . .
B37 B43 B38 60.9(4) . .
B37 B43 B39 108.2(5) . .
B37 B43 B42 59.8(4) . .
B37 B43 H43 121.6 . .
B37 B43 B44 107.5(5) . .
B38 B43 H43 121.7 . .
B39 B43 B38 59.2(4) . .
B39 B43 H43 121.5 . .
B42 B43 B38 108.6(5) . .
B42 B43 B39 108.7(5) . .
B42 B43 H43 121.4 . .
B44 B43 B38 107.5(5) . .
B44 B43 B39 60.5(4) . .
B44 B43 B42 59.8(4) . .
B44 B43 H43 122.1 . .
B39 B44 H44 121.5 . .
B40 B44 B39 60.2(4) . .
B40 B44 H44 121.2 . .
B41 B44 B39 108.6(5) . .
B41 B44 B40 60.3(4) . .
B41 B44 B42 60.8(4) . .
B41 B44 B43 109.0(5) . .
B41 B44 H44 121.1 . .
B42 B44 B39 108.9(5) . .
B42 B44 B40 109.3(5) . .
B42 B44 H44 120.8 . .
B43 B44 B39 60.1(4) . .
B43 B44 B40 108.7(5) . .
B43 B44 B42 60.5(4) . .
B43 B44 H44 121.3 . .
C13 N5 C15 108.9(5) . .
C13 N5 C17 108.3(5) . .
C15 N5 C17 111.1(5) . .
C19 N5 C13 111.2(5) . .
C19 N5 C15 109.3(5) . .
C19 N5 C17 108.0(5) . .
N5 C13 H13A 108.4 . .
N5 C13 H13B 108.4 . .
N5 C13 C14 115.5(5) . .
H13A C13 H13B 107.5 . .
C14 C13 H13A 108.4 . .
C14 C13 H13B 108.4 . .
C13 C14 H14A 109.5 . .
C13 C14 H14B 109.5 . .
C13 C14 H14C 109.5 . .
H14A C14 H14B 109.5 . .
H14A C14 H14C 109.5 . .
H14B C14 H14C 109.5 . .
N5 C15 H15A 108.8 . .
N5 C15 H15B 108.8 . .
N5 C15 C16 113.9(6) . .
H15A C15 H15B 107.7 . .
C16 C15 H15A 108.8 . .
C16 C15 H15B 108.8 . .
C15 C16 H16A 109.5 . .
C15 C16 H16B 109.5 . .
C15 C16 H16C 109.5 . .
H16A C16 H16B 109.5 . .
H16A C16 H16C 109.5 . .
H16B C16 H16C 109.5 . .
N5 C17 H17A 108.5 . .
N5 C17 H17B 108.5 . .
N5 C17 C18 115.0(6) . .
H17A C17 H17B 107.5 . .
C18 C17 H17A 108.5 . .
C18 C17 H17B 108.5 . .
C17 C18 H18A 109.5 . .
C17 C18 H18B 109.5 . .
C17 C18 H18C 109.5 . .
H18A C18 H18B 109.5 . .
H18A C18 H18C 109.5 . .
H18B C18 H18C 109.5 . .
N5 C19 H19A 108.7 . .
N5 C19 H19B 108.7 . .
N5 C19 C20 114.4(5) . .
H19A C19 H19B 107.6 . .
C20 C19 H19A 108.7 . .
C20 C19 H19B 108.7 . .
C19 C20 H20A 109.5 . .
C19 C20 H20B 109.5 . .
C19 C20 H20C 109.5 . .
H20A C20 H20B 109.5 . .
H20A C20 H20C 109.5 . .
H20B C20 H20C 109.5 . .
C21 N6 C25 109.8(5) . .
C21 N6 C27 107.9(5) . .
C23 N6 C21 111.7(5) . .
C23 N6 C25 108.3(5) . .
C23 N6 C27 108.1(5) . .
C25 N6 C27 111.0(5) . .
N6 C21 H21A 108.3 . .
N6 C21 H21B 108.3 . .
H21A C21 H21B 107.4 . .
C22 C21 N6 115.8(6) . .
C22 C21 H21A 108.3 . .
C22 C21 H21B 108.3 . .
C21 C22 H22A 109.5 . .
C21 C22 H22B 109.5 . .
C21 C22 H22C 109.5 . .
H22A C22 H22B 109.5 . .
H22A C22 H22C 109.5 . .
H22B C22 H22C 109.5 . .
N6 C23 H23A 108.3 . .
N6 C23 H23B 108.3 . .
N6 C23 C24 115.7(6) . .
H23A C23 H23B 107.4 . .
C24 C23 H23A 108.3 . .
C24 C23 H23B 108.3 . .
C23 C24 H24A 109.5 . .
C23 C24 H24B 109.5 . .
C23 C24 H24C 109.5 . .
H24A C24 H24B 109.5 . .
H24A C24 H24C 109.5 . .
H24B C24 H24C 109.5 . .
N6 C25 H25A 108.4 . .
N6 C25 H25B 108.4 . .
H25A C25 H25B 107.5 . .
C26 C25 N6 115.3(6) . .
C26 C25 H25A 108.4 . .
C26 C25 H25B 108.4 . .
C25 C26 H26A 109.5 . .
C25 C26 H26B 109.5 . .
C25 C26 H26C 109.5 . .
H26A C26 H26B 109.5 . .
H26A C26 H26C 109.5 . .
H26B C26 H26C 109.5 . .
N6 C27 H27A 108.6 . .
N6 C27 H27B 108.6 . .
H27A C27 H27B 107.6 . .
C28 C27 N6 114.5(6) . .
C28 C27 H27A 108.6 . .
C28 C27 H27B 108.6 . .
C27 C28 H28A 109.5 . .
C27 C28 H28B 109.5 . .
C27 C28 H28C 109.5 . .
H28A C28 H28B 109.5 . .
H28A C28 H28C 109.5 . .
H28B C28 H28C 109.5 . .

loop_
_geom_bond_atom_site_label_1
_geom_bond_atom_site_label_2
_geom_bond_distance
_geom_bond_site_symmetry_2
Na1 Na1 3.820(5) 2_667
Na1 O1 2.357(5) .
Na1 O2 2.649(6) .
Na1 O3 2.375(5) .
Na1 O3 2.400(5) 2_667
Na1 O4 2.432(6) 2_667
O1 C2 1.214(8) .
O2 N1 1.403(7) .
O2 C3 1.449(8) .
O3 Na1 2.400(5) 2_667
O3 C5 1.211(8) .
O4 Na1 2.432(6) 2_667
O4 N2 1.411(7) .
O4 C6 1.383(8) .
N1 H1 0.8800 .
N1 C2 1.339(9) .
N2 H2 0.8800 .
N2 C5 1.317(8) .
C1 C2 1.525(8) .
C1 B1 1.728(10) .
C1 B2 1.740(9) .
C1 B3 1.724(9) .
C1 B4 1.707(10) .
C1 B5 1.726(9) .
C3 H3A 0.9800 .
C3 H3B 0.9800 .
C3 H3C 0.9800 .
C4 C5 1.510(8) .
C4 B12 1.706(9) .
C4 B13 1.724(9) .
C4 B14 1.711(9) .
C4 B15 1.728(9) .
C4 B16 1.725(9) .
C6 H6A 0.9800 .
C6 H6B 0.9800 .
C6 H6C 0.9800 .
B1 H1A 1.1200 .
B1 B2 1.785(11) .
B1 B5 1.798(12) .
B1 B6 1.762(10) .
B1 B7 1.781(11) .
B2 H2A 1.1200 .
B2 B3 1.768(11) .
B2 B7 1.761(10) .
B2 B8 1.746(11) .
B3 H3 1.1200 .
B3 B4 1.769(11) .
B3 B8 1.752(11) .
B3 B9 1.777(10) .
B4 H4 1.1200 .
B4 B5 1.762(12) .
B4 B9 1.749(11) .
B4 B10 1.754(11) .
B5 H5 1.1200 .
B5 B6 1.772(11) .
B5 B10 1.755(11) .
B6 H6 1.1200 .
B6 B7 1.792(11) .
B6 B10 1.794(12) .
B6 B11 1.783(11) .
B7 H7 1.1200 .
B7 B8 1.770(12) .
B7 B11 1.762(10) .
B8 H8 1.1200 .
B8 B9 1.769(11) .
B8 B11 1.804(11) .
B9 H9 1.1200 .
B9 B10 1.768(12) .
B9 B11 1.774(11) .
B10 H10 1.1200 .
B10 B11 1.785(11) .
B11 H11 1.1200 .
B12 H12 1.1200 .
B12 B13 1.775(10) .
B12 B16 1.794(11) .
B12 B17 1.805(10) .
B12 B18 1.792(10) .
B13 H13 1.1200 .
B13 B14 1.786(10) .
B13 B18 1.770(10) .
B13 B19 1.772(10) .
B14 H14 1.1200 .
B14 B15 1.792(11) .
B14 B19 1.781(10) .
B14 B20 1.775(11) .
B15 H15 1.1200 .
B15 B16 1.783(11) .
B15 B20 1.773(11) .
B15 B21 1.780(10) .
B16 H16 1.1200 .
B16 B17 1.782(10) .
B16 B21 1.789(11) .
B17 H17 1.1200 .
B17 B18 1.779(10) .
B17 B21 1.778(12) .
B17 B22 1.763(11) .
B18 H18 1.1200 .
B18 B19 1.781(10) .
B18 B22 1.767(11) .
B19 H19 1.1200 .
B19 B20 1.776(11) .
B19 B22 1.766(10) .
B20 H20 1.1200 .
B20 B21 1.786(11) .
B20 B22 1.783(11) .
B21 H21 1.1200 .
B21 B22 1.783(11) .
B22 H22 1.1200 .
Na2 Na2 3.732(5) 2_666
Na2 O5 2.282(5) .
Na2 O6 2.920(7) .
Na2 O7 2.370(4) 2_666
Na2 O7 2.367(5) .
Na2 O8 2.472(5) 2_666
O5 C8 1.229(8) .
O6 N3 1.390(7) .
O6 C9 1.430(8) .
O7 Na2 2.370(4) 2_666
O7 C11 1.209(7) .
O8 Na2 2.472(5) 2_666
O8 N4 1.395(6) .
O8 C12 1.416(7) .
N3 H3D 0.8800 .
N3 C8 1.334(9) .
N4 H4A 0.8800 .
N4 C11 1.320(8) .
C7 C8 1.504(8) .
C7 B23 1.692(9) .
C7 B24 1.720(10) .
C7 B25 1.724(9) .
C7 B26 1.719(10) .
C7 B27 1.701(10) .
C9 H9A 0.9800 .
C9 H9B 0.9800 .
C9 H9C 0.9800 .
C10 C11 1.526(8) .
C10 B34 1.723(8) .
C10 B35 1.708(9) .
C10 B36 1.714(8) .
C10 B37 1.717(9) .
C10 B38 1.713(8) .
C12 H12A 0.9800 .
C12 H12B 0.9800 .
C12 H12C 0.9800 .
B23 H23 1.1200 .
B23 B24 1.807(12) .
B23 B27 1.763(12) .
B23 B28 1.762(12) .
B23 B29 1.783(10) .
B24 H24 1.1200 .
B24 B25 1.786(12) .
B24 B29 1.796(12) .
B24 B30 1.750(11) .
B25 H25 1.1200 .
B25 B26 1.770(11) .
B25 B30 1.776(12) .
B25 B31 1.764(11) .
B26 H26 1.1200 .
B26 B27 1.769(11) .
B26 B31 1.781(11) .
B26 B32 1.765(11) .
B27 H27 1.1200 .
B27 B28 1.767(11) .
B27 B32 1.744(11) .
B28 H28 1.1200 .
B28 B29 1.762(12) .
B28 B32 1.788(13) .
B28 B33 1.783(11) .
B29 H29 1.1200 .
B29 B30 1.783(13) .
B29 B33 1.745(13) .
B30 H30 1.1200 .
B30 B31 1.758(13) .
B30 B33 1.763(11) .
B31 H31 1.1200 .
B31 B32 1.761(12) .
B31 B33 1.757(13) .
B32 H32 1.1200 .
B32 B33 1.826(12) .
B33 H33 1.1200 .
B34 H34 1.1200 .
B34 B35 1.786(9) .
B34 B38 1.771(9) .
B34 B39 1.758(9) .
B34 B40 1.765(9) .
B35 H35 1.1200 .
B35 B36 1.777(9) .
B35 B40 1.770(9) .
B35 B41 1.766(10) .
B36 H36 1.1200 .
B36 B37 1.778(10) .
B36 B41 1.778(10) .
B36 B42 1.779(10) .
B37 H37 1.1200 .
B37 B38 1.793(9) .
B37 B42 1.765(10) .
B37 B43 1.761(9) .
B38 H38 1.1200 .
B38 B39 1.757(9) .
B38 B43 1.779(10) .
B39 H39 1.1200 .
B39 B40 1.787(10) .
B39 B43 1.778(9) .
B39 B44 1.785(9) .
B40 H40 1.1200 .
B40 B41 1.781(10) .
B40 B44 1.781(10) .
B41 H41 1.1200 .
B41 B42 1.786(11) .
B41 B44 1.763(11) .
B42 H42 1.1200 .
B42 B43 1.777(11) .
B42 B44 1.766(10) .
B43 H43 1.1200 .
B43 B44 1.765(10) .
B44 H44 1.1200 .
N5 C13 1.516(8) .
N5 C15 1.517(8) .
N5 C17 1.518(8) .
N5 C19 1.513(8) .
C13 H13A 0.9900 .
C13 H13B 0.9900 .
C13 C14 1.526(10) .
C14 H14A 0.9800 .
C14 H14B 0.9800 .
C14 H14C 0.9800 .
C15 H15A 0.9900 .
C15 H15B 0.9900 .
C15 C16 1.537(10) .
C16 H16A 0.9800 .
C16 H16B 0.9800 .
C16 H16C 0.9800 .
C17 H17A 0.9900 .
C17 H17B 0.9900 .
C17 C18 1.526(10) .
C18 H18A 0.9800 .
C18 H18B 0.9800 .
C18 H18C 0.9800 .
C19 H19A 0.9900 .
C19 H19B 0.9900 .
C19 C20 1.534(10) .
C20 H20A 0.9800 .
C20 H20B 0.9800 .
C20 H20C 0.9800 .
N6 C21 1.513(8) .
N6 C23 1.504(8) .
N6 C25 1.519(8) .
N6 C27 1.535(8) .
C21 H21A 0.9900 .
C21 H21B 0.9900 .
C21 C22 1.504(9) .
C22 H22A 0.9800 .
C22 H22B 0.9800 .
C22 H22C 0.9800 .
C23 H23A 0.9900 .
C23 H23B 0.9900 .
C23 C24 1.513(10) .
C24 H24A 0.9800 .
C24 H24B 0.9800 .
C24 H24C 0.9800 .
C25 H25A 0.9900 .
C25 H25B 0.9900 .
C25 C26 1.503(10) .
C26 H26A 0.9800 .
C26 H26B 0.9800 .
C26 H26C 0.9800 .
C27 H27A 0.9900 .
C27 H27B 0.9900 .
C27 C28 1.519(10) .
C28 H28A 0.9800 .
C28 H28B 0.9800 .
C28 H28C 0.9800 .

loop_
_geom_torsion_atom_site_label_1
_geom_torsion_atom_site_label_2
_geom_torsion_atom_site_label_3
_geom_torsion_atom_site_label_4
_geom_torsion
_geom_torsion_site_symmetry_1
_geom_torsion_site_symmetry_4
Na1 Na1 O1 C2 -8.2(14) 2_667 .
Na1 Na1 O2 N1 176.4(4) 2_667 .
Na1 Na1 O2 C3 58.7(4) 2_667 .
Na1 Na1 O3 C5 169.1(7) 2_667 .
Na1 O1 C2 N1 0.5(9) . .
Na1 O1 C2 C1 -179.4(4) . .
Na1 O2 N1 C2 3.2(7) . .
Na1 O3 C5 N2 5.1(9) 2_667 .
Na1 O3 C5 N2 -162.6(5) . .
Na1 O3 C5 C4 18.9(9) . .
Na1 O3 C5 C4 -173.4(4) 2_667 .
Na1 O4 N2 C5 -4.6(9) 2_667 .
O1 Na1 O2 N1 -2.1(4) . .
O1 Na1 O2 C3 -119.7(4) . .
O1 Na1 O3 Na1 -164.3(4) . 2_667
O1 Na1 O3 C5 4.8(8) . .
O2 Na1 O1 C2 1.0(5) . .
O2 Na1 O3 Na1 -90.9(2) . 2_667
O2 Na1 O3 C5 78.1(6) . .
O2 N1 C2 O1 -2.8(10) . .
O2 N1 C2 C1 177.1(5) . .
O3 Na1 O1 C2 89.2(6) . .
O3 Na1 O1 C2 -67.3(6) 2_667 .
O3 Na1 O2 N1 -144.7(4) . .
O3 Na1 O2 N1 140.3(4) 2_667 .
O3 Na1 O2 C3 97.7(4) . .
O3 Na1 O2 C3 22.7(4) 2_667 .
O3 Na1 O3 Na1 0.002(1) 2_667 2_667
O3 Na1 O3 C5 169.1(7) 2_667 .
O4 Na1 O1 C2 -93.4(5) 2_667 .
O4 Na1 O2 N1 76.1(4) 2_667 .
O4 Na1 O2 C3 -41.5(4) 2_667 .
O4 Na1 O3 Na1 19.4(4) 2_667 2_667
O4 Na1 O3 C5 -171.6(6) 2_667 .
O4 N2 C5 O3 -0.1(10) . .
O4 N2 C5 C4 178.4(6) . .
C1 B1 B2 B3 -33.5(5) . .
C1 B1 B2 B7 -134.7(5) . .
C1 B1 B2 B8 -96.8(6) . .
C1 B1 B5 B4 34.5(5) . .
C1 B1 B5 B6 135.9(6) . .
C1 B1 B5 B10 97.6(6) . .
C1 B1 B6 B5 -38.0(5) . .
C1 B1 B6 B7 98.8(6) . .
C1 B1 B6 B10 -0.8(7) . .
C1 B1 B6 B11 62.4(7) . .
C1 B1 B7 B2 39.3(5) . .
C1 B1 B7 B6 -99.5(6) . .
C1 B1 B7 B8 2.3(7) . .
C1 B1 B7 B11 -62.6(7) . .
C1 B2 B3 B4 -34.7(5) . .
C1 B2 B3 B8 -135.0(5) . .
C1 B2 B3 B9 -97.0(5) . .
C1 B2 B7 B1 -39.1(5) . .
C1 B2 B7 B6 -2.6(7) . .
C1 B2 B7 B8 99.2(6) . .
C1 B2 B7 B11 61.2(7) . .
C1 B2 B8 B3 38.8(5) . .
C1 B2 B8 B7 -99.3(5) . .
C1 B2 B8 B9 0.3(7) . .
C1 B2 B8 B11 -62.6(6) . .
C1 B3 B4 B5 -34.0(5) . .
C1 B3 B4 B9 -135.0(5) . .
C1 B3 B4 B10 -97.9(6) . .
C1 B3 B8 B2 -39.4(5) . .
C1 B3 B8 B7 -1.7(7) . .
C1 B3 B8 B9 97.9(6) . .
C1 B3 B8 B11 60.9(6) . .
C1 B3 B9 B4 38.5(5) . .
C1 B3 B9 B8 -100.1(6) . .
C1 B3 B9 B10 2.0(7) . .
C1 B3 B9 B11 -62.2(6) . .
C1 B4 B5 B1 -34.6(5) . .
C1 B4 B5 B6 -96.9(6) . .
C1 B4 B5 B10 -135.9(5) . .
C1 B4 B9 B3 -39.4(5) . .
C1 B4 B9 B8 -2.7(7) . .
C1 B4 B9 B10 99.9(6) . .
C1 B4 B9 B11 62.0(7) . .
C1 B4 B10 B5 38.8(5) . .
C1 B4 B10 B6 0.6(7) . .
C1 B4 B10 B9 -99.9(6) . .
C1 B4 B10 B11 -62.4(7) . .
C1 B5 B6 B1 38.0(5) . .
C1 B5 B6 B7 -0.6(7) . .
C1 B5 B6 B10 -99.7(6) . .
C1 B5 B6 B11 -62.9(7) . .
C1 B5 B10 B4 -38.1(5) . .
C1 B5 B10 B6 98.9(6) . .
C1 B5 B10 B9 -1.3(7) . .
C1 B5 B10 B11 62.1(7) . .
C2 C1 B1 B2 -111.6(6) . .
C2 C1 B1 B5 107.4(6) . .
C2 C1 B1 B6 145.9(6) . .
C2 C1 B1 B7 -150.9(5) . .
C2 C1 B2 B1 108.4(6) . .
C2 C1 B2 B3 -109.3(6) . .
C2 C1 B2 B7 148.2(6) . .
C2 C1 B2 B8 -148.6(6) . .
C2 C1 B3 B2 111.1(6) . .
C2 C1 B3 B4 -108.4(6) . .
C2 C1 B3 B8 150.3(6) . .
C2 C1 B3 B9 -147.1(6) . .
C2 C1 B4 B3 110.5(6) . .
C2 C1 B4 B5 -107.1(6) . .
C2 C1 B4 B9 150.5(5) . .
C2 C1 B4 B10 -146.0(6) . .
C2 C1 B5 B1 -110.1(6) . .
C2 C1 B5 B4 109.3(6) . .
C2 C1 B5 B6 -148.4(6) . .
C2 C1 B5 B10 148.0(6) . .
C3 O2 N1 C2 118.5(7) . .
C4 B12 B13 B14 -32.2(4) . .
C4 B12 B13 B18 -133.7(5) . .
C4 B12 B13 B19 -95.8(5) . .
C4 B12 B16 B15 32.9(4) . .
C4 B12 B16 B17 133.4(5) . .
C4 B12 B16 B21 96.2(5) . .
C4 B12 B17 B16 -40.0(5) . .
C4 B12 B17 B18 98.9(5) . .
C4 B12 B17 B21 -2.5(6) . .
C4 B12 B17 B22 61.4(6) . .
C4 B12 B18 B13 40.0(4) . .
C4 B12 B18 B17 -97.9(5) . .
C4 B12 B18 B19 2.7(6) . .
C4 B12 B18 B22 -60.4(6) . .
C4 B13 B14 B15 -34.0(4) . .
C4 B13 B14 B19 -134.1(5) . .
C4 B13 B14 B20 -97.0(5) . .
C4 B13 B18 B12 -39.6(4) . .
C4 B13 B18 B17 -1.6(6) . .
C4 B13 B18 B19 98.5(5) . .
C4 B13 B18 B22 61.5(6) . .
C4 B13 B19 B14 39.1(4) . .
C4 B13 B19 B18 -99.0(5) . .
C4 B13 B19 B20 1.9(6) . .
C4 B13 B19 B22 -62.0(6) . .
C4 B14 B15 B16 -33.0(5) . .
C4 B14 B15 B20 -134.2(5) . .
C4 B14 B15 B21 -96.7(6) . .
C4 B14 B19 B13 -39.6(4) . .
C4 B14 B19 B18 -2.3(7) . .
C4 B14 B19 B20 98.8(5) . .
C4 B14 B19 B22 61.0(6) . .
C4 B14 B20 B15 39.5(5) . .
C4 B14 B20 B19 -98.7(5) . .
C4 B14 B20 B21 2.0(7) . .
C4 B14 B20 B22 -61.4(6) . .
C4 B15 B16 B12 -32.5(4) . .
C4 B15 B16 B17 -96.5(5) . .
C4 B15 B16 B21 -133.9(5) . .
C4 B15 B20 B14 -38.9(5) . .
C4 B15 B20 B19 -1.3(7) . .
C4 B15 B20 B21 99.4(5) . .
C4 B15 B20 B22 61.7(6) . .
C4 B15 B21 B16 39.7(5) . .
C4 B15 B21 B17 2.1(7) . .
C4 B15 B21 B20 -98.0(6) . .
C4 B15 B21 B22 -60.5(6) . .
C4 B16 B17 B12 39.5(4) . .
C4 B16 B17 B18 2.6(7) . .
C4 B16 B17 B21 -98.9(5) . .
C4 B16 B17 B22 -60.8(6) . .
C4 B16 B21 B15 -39.7(5) . .
C4 B16 B21 B17 98.2(5) . .
C4 B16 B21 B20 -2.2(7) . .
C4 B16 B21 B22 60.9(6) . .
C5 C4 B12 B13 -111.2(6) . .
C5 C4 B12 B16 107.1(6) . .
C5 C4 B12 B17 147.3(5) . .
C5 C4 B12 B18 -151.3(5) . .
C5 C4 B13 B12 109.3(6) . .
C5 C4 B13 B14 -107.3(6) . .
C5 C4 B13 B18 150.1(5) . .
C5 C4 B13 B19 -147.3(5) . .
C5 C4 B14 B13 112.0(6) . .
C5 C4 B14 B15 -106.2(6) . .
C5 C4 B14 B19 151.8(5) . .
C5 C4 B14 B20 -146.0(5) . .
C5 C4 B15 B14 109.2(6) . .
C5 C4 B15 B16 -108.2(6) . .
C5 C4 B15 B20 148.9(5) . .
C5 C4 B15 B21 -148.6(5) . .
C5 C4 B16 B12 -110.9(6) . .
C5 C4 B16 B15 106.2(6) . .
C5 C4 B16 B17 -151.8(5) . .
C5 C4 B16 B21 146.3(5) . .
C6 O4 N2 C5 176.7(7) . .
B1 C1 C2 O1 -127.3(7) . .
B1 C1 C2 N1 52.8(8) . .
B1 C1 B2 B3 142.2(5) . .
B1 C1 B2 B7 39.8(5) . .
B1 C1 B2 B8 102.9(6) . .
B1 C1 B3 B2 -35.9(5) . .
B1 C1 B3 B4 104.7(6) . .
B1 C1 B3 B8 3.4(7) . .
B1 C1 B3 B9 65.9(6) . .
B1 C1 B4 B3 -104.6(6) . .
B1 C1 B4 B5 37.7(5) . .
B1 C1 B4 B9 -64.6(7) . .
B1 C1 B4 B10 -1.1(7) . .
B1 C1 B5 B4 -140.6(5) . .
B1 C1 B5 B6 -38.3(5) . .
B1 C1 B5 B10 -101.9(6) . .
B1 B2 B3 C1 33.4(5) . .
B1 B2 B3 B4 -1.3(7) . .
B1 B2 B3 B8 -101.6(6) . .
B1 B2 B3 B9 -63.6(7) . .
B1 B2 B7 B6 36.5(5) . .
B1 B2 B7 B8 138.2(6) . .
B1 B2 B7 B11 100.3(6) . .
B1 B2 B8 B3 100.4(6) . .
B1 B2 B8 B7 -37.7(5) . .
B1 B2 B8 B9 61.8(7) . .
B1 B2 B8 B11 -1.1(7) . .
B1 B5 B6 B7 -38.7(5) . .
B1 B5 B6 B10 -137.7(6) . .
B1 B5 B6 B11 -101.0(6) . .
B1 B5 B10 B4 -99.6(6) . .
B1 B5 B10 B6 37.4(5) . .
B1 B5 B10 B9 -62.8(7) . .
B1 B5 B10 B11 0.5(7) . .
B1 B6 B7 B2 -37.1(5) . .
B1 B6 B7 B8 -99.9(6) . .
B1 B6 B7 B11 -138.7(6) . .
B1 B6 B10 B4 0.1(8) . .
B1 B6 B10 B5 -38.2(5) . .
B1 B6 B10 B9 62.9(7) . .
B1 B6 B10 B11 100.4(6) . .
B1 B6 B11 B7 36.9(5) . .
B1 B6 B11 B8 -0.8(7) . .
B1 B6 B11 B9 -63.4(7) . .
B1 B6 B11 B10 -100.8(6) . .
B1 B7 B8 B2 37.5(5) . .
B1 B7 B8 B3 -0.4(7) . .
B1 B7 B8 B9 -64.4(6) . .
B1 B7 B8 B11 -100.9(6) . .
B1 B7 B11 B6 -36.5(5) . .
B1 B7 B11 B8 101.1(6) . .
B1 B7 B11 B9 64.6(7) . .
B1 B7 B11 B10 1.7(7) . .
B2 C1 C2 O1 160.1(6) . .
B2 C1 C2 N1 -19.8(8) . .
B2 C1 B1 B5 -141.0(5) . .
B2 C1 B1 B6 -102.4(6) . .
B2 C1 B1 B7 -39.2(5) . .
B2 C1 B3 B4 140.6(5) . .
B2 C1 B3 B8 39.2(5) . .
B2 C1 B3 B9 101.8(5) . .
B2 C1 B4 B3 -36.9(5) . .
B2 C1 B4 B5 105.4(6) . .
B2 C1 B4 B9 3.0(7) . .
B2 C1 B4 B10 66.5(7) . .
B2 C1 B5 B1 37.2(5) . .
B2 C1 B5 B4 -103.4(6) . .
B2 C1 B5 B6 -1.1(7) . .
B2 C1 B5 B10 -64.8(7) . .
B2 B1 B5 C1 -34.6(5) . .
B2 B1 B5 B4 -0.1(7) . .
B2 B1 B5 B6 101.2(6) . .
B2 B1 B5 B10 63.0(7) . .
B2 B1 B6 B5 -100.3(6) . .
B2 B1 B6 B7 36.6(5) . .
B2 B1 B6 B10 -63.0(7) . .
B2 B1 B6 B11 0.2(8) . .
B2 B1 B7 B6 -138.8(6) . .
B2 B1 B7 B8 -37.0(5) . .
B2 B1 B7 B11 -101.9(6) . .
B2 B3 B4 C1 35.2(5) . .
B2 B3 B4 B5 1.2(7) . .
B2 B3 B4 B9 -99.8(6) . .
B2 B3 B4 B10 -62.7(7) . .
B2 B3 B8 B7 37.7(5) . .
B2 B3 B8 B9 137.3(6) . .
B2 B3 B8 B11 100.2(6) . .
B2 B3 B9 B4 100.8(6) . .
B2 B3 B9 B8 -37.7(5) . .
B2 B3 B9 B10 64.3(7) . .
B2 B3 B9 B11 0.1(7) . .
B2 B7 B8 B3 -37.9(5) . .
B2 B7 B8 B9 -101.9(6) . .
B2 B7 B8 B11 -138.4(6) . .
B2 B7 B11 B6 -100.5(6) . .
B2 B7 B11 B8 37.0(5) . .
B2 B7 B11 B9 0.6(7) . .
B2 B7 B11 B10 -62.4(7) . .
B2 B8 B9 B3 38.6(5) . .
B2 B8 B9 B4 1.5(8) . .
B2 B8 B9 B10 -61.9(7) . .
B2 B8 B9 B11 -99.8(6) . .
B2 B8 B11 B6 1.2(7) . .
B2 B8 B11 B7 -37.1(5) . .
B2 B8 B11 B9 101.7(6) . .
B2 B8 B11 B10 64.8(7) . .
B3 C1 C2 O1 87.7(8) . .
B3 C1 C2 N1 -92.2(7) . .
B3 C1 B1 B2 35.7(5) . .
B3 C1 B1 B5 -105.3(6) . .
B3 C1 B1 B6 -66.8(7) . .
B3 C1 B1 B7 -3.6(7) . .
B3 C1 B2 B1 -142.2(5) . .
B3 C1 B2 B7 -102.4(6) . .
B3 C1 B2 B8 -39.3(5) . .
B3 C1 B4 B5 142.3(5) . .
B3 C1 B4 B9 40.0(5) . .
B3 C1 B4 B10 103.5(6) . .
B3 C1 B5 B1 104.6(6) . .
B3 C1 B5 B4 -36.0(5) . .
B3 C1 B5 B6 66.4(7) . .
B3 C1 B5 B10 2.7(7) . .
B3 B2 B7 B1 -100.8(6) . .
B3 B2 B7 B6 -64.3(7) . .
B3 B2 B7 B8 37.4(5) . .
B3 B2 B7 B11 -0.5(7) . .
B3 B2 B8 B7 -138.1(6) . .
B3 B2 B8 B9 -38.6(5) . .
B3 B2 B8 B11 -101.5(6) . .
B3 B4 B5 C1 33.9(5) . .
B3 B4 B5 B1 -0.7(7) . .
B3 B4 B5 B6 -63.1(7) . .
B3 B4 B5 B10 -102.0(6) . .
B3 B4 B9 B8 36.6(5) . .
B3 B4 B9 B10 139.3(6) . .
B3 B4 B9 B11 101.3(6) . .
B3 B4 B10 B5 101.5(6) . .
B3 B4 B10 B6 63.3(7) . .
B3 B4 B10 B9 -37.1(5) . .
B3 B4 B10 B11 0.4(8) . .
B3 B8 B9 B4 -37.1(5) . .
B3 B8 B9 B10 -100.6(6) . .
B3 B8 B9 B11 -138.4(6) . .
B3 B8 B11 B6 -63.0(7) . .
B3 B8 B11 B7 -101.2(6) . .
B3 B8 B11 B9 37.5(5) . .
B3 B8 B11 B10 0.7(7) . .
B3 B9 B10 B4 36.7(5) . .
B3 B9 B10 B5 -0.5(7) . .
B3 B9 B10 B6 -63.7(7) . .
B3 B9 B10 B11 -101.1(6) . .
B3 B9 B11 B6 63.6(7) . .
B3 B9 B11 B7 -0.4(7) . .
B3 B9 B11 B8 -37.0(5) . .
B3 B9 B11 B10 101.4(6) . .
B4 C1 C2 O1 15.5(9) . .
B4 C1 C2 N1 -164.4(6) . .
B4 C1 B1 B2 103.7(6) . .
B4 C1 B1 B5 -37.3(5) . .
B4 C1 B1 B6 1.2(7) . .
B4 C1 B1 B7 64.4(7) . .
B4 C1 B2 B1 -105.0(6) . .
B4 C1 B2 B3 37.2(5) . .
B4 C1 B2 B7 -65.2(7) . .
B4 C1 B2 B8 -2.1(7) . .
B4 C1 B3 B2 -140.6(5) . .
B4 C1 B3 B8 -101.4(6) . .
B4 C1 B3 B9 -38.8(5) . .
B4 C1 B5 B1 140.6(5) . .
B4 C1 B5 B6 102.4(6) . .
B4 C1 B5 B10 38.7(5) . .
B4 B3 B8 B2 -100.7(6) . .
B4 B3 B8 B7 -63.0(7) . .
B4 B3 B8 B9 36.6(5) . .
B4 B3 B8 B11 -0.4(7) . .
B4 B3 B9 B8 -138.5(6) . .
B4 B3 B9 B10 -36.5(5) . .
B4 B3 B9 B11 -100.7(6) . .
B4 B5 B6 B1 99.4(6) . .
B4 B5 B6 B7 60.7(7) . .
B4 B5 B6 B10 -38.3(5) . .
B4 B5 B6 B11 -1.6(7) . .
B4 B5 B10 B6 137.0(6) . .
B4 B5 B10 B9 36.8(5) . .
B4 B5 B10 B11 100.1(6) . .
B4 B9 B10 B5 -37.1(5) . .
B4 B9 B10 B6 -100.4(6) . .
B4 B9 B10 B11 -137.8(6) . .
B4 B9 B11 B6 -0.1(7) . .
B4 B9 B11 B7 -64.2(7) . .
B4 B9 B11 B8 -100.7(6) . .
B4 B9 B11 B10 37.7(5) . .
B4 B10 B11 B6 100.5(6) . .
B4 B10 B11 B7 62.2(7) . .
B4 B10 B11 B8 -0.6(7) . .
B4 B10 B11 B9 -37.3(5) . .
B5 C1 C2 O1 -55.2(9) . .
B5 C1 C2 N1 124.9(7) . .
B5 C1 B1 B2 141.0(5) . .
B5 C1 B1 B6 38.6(5) . .
B5 C1 B1 B7 101.8(6) . .
B5 C1 B2 B1 -37.5(5) . .
B5 C1 B2 B3 104.8(6) . .
B5 C1 B2 B7 2.4(7) . .
B5 C1 B2 B8 65.5(7) . .
B5 C1 B3 B2 -104.7(6) . .
B5 C1 B3 B4 35.9(5) . .
B5 C1 B3 B8 -65.5(7) . .
B5 C1 B3 B9 -2.9(7) . .
B5 C1 B4 B3 -142.3(5) . .
B5 C1 B4 B9 -102.4(6) . .
B5 C1 B4 B10 -38.9(5) . .
B5 B1 B2 C1 34.3(5) . .
B5 B1 B2 B3 0.9(7) . .
B5 B1 B2 B7 -100.3(6) . .
B5 B1 B2 B8 -62.5(7) . .
B5 B1 B6 B7 136.8(6) . .
B5 B1 B6 B10 37.2(5) . .
B5 B1 B6 B11 100.4(6) . .
B5 B1 B7 B2 100.5(6) . .
B5 B1 B7 B6 -38.3(5) . .
B5 B1 B7 B8 63.5(6) . .
B5 B1 B7 B11 -1.3(7) . .
B5 B4 B9 B3 -102.2(6) . .
B5 B4 B9 B8 -65.6(7) . .
B5 B4 B9 B10 37.1(5) . .
B5 B4 B9 B11 -0.9(7) . .
B5 B4 B10 B6 -38.2(5) . .
B5 B4 B10 B9 -138.6(6) . .
B5 B4 B10 B11 -101.1(6) . .
B5 B6 B7 B1 39.1(5) . .
B5 B6 B7 B2 2.1(8) . .
B5 B6 B7 B8 -60.8(7) . .
B5 B6 B7 B11 -99.6(6) . .
B5 B6 B10 B4 38.4(5) . .
B5 B6 B10 B9 101.1(6) . .
B5 B6 B10 B11 138.6(6) . .
B5 B6 B11 B7 101.3(6) . .
B5 B6 B11 B8 63.6(7) . .
B5 B6 B11 B9 1.1(7) . .
B5 B6 B11 B10 -36.4(5) . .
B5 B10 B11 B6 36.9(5) . .
B5 B10 B11 B7 -1.4(8) . .
B5 B10 B11 B8 -64.2(7) . .
B5 B10 B11 B9 -100.9(6) . .
B6 B1 B2 C1 97.4(6) . .
B6 B1 B2 B3 64.0(7) . .
B6 B1 B2 B7 -37.2(5) . .
B6 B1 B2 B8 0.6(7) . .
B6 B1 B5 C1 -135.9(6) . .
B6 B1 B5 B4 -101.4(6) . .
B6 B1 B5 B10 -38.3(5) . .
B6 B1 B7 B2 138.8(6) . .
B6 B1 B7 B8 101.8(6) . .
B6 B1 B7 B11 36.9(5) . .
B6 B5 B10 B4 -137.0(6) . .
B6 B5 B10 B9 -100.2(6) . .
B6 B5 B10 B11 -36.9(5) . .
B6 B7 B8 B2 100.2(6) . .
B6 B7 B8 B3 62.2(6) . .
B6 B7 B8 B9 -1.8(7) . .
B6 B7 B8 B11 -38.3(5) . .
B6 B7 B11 B8 137.5(5) . .
B6 B7 B11 B9 101.1(6) . .
B6 B7 B11 B10 38.1(5) . .
B6 B10 B11 B7 -38.3(5) . .
B6 B10 B11 B8 -101.1(6) . .
B6 B10 B11 B9 -137.9(5) . .
B7 B1 B2 C1 134.7(5) . .
B7 B1 B2 B3 101.2(6) . .
B7 B1 B2 B8 37.8(5) . .
B7 B1 B5 C1 -97.1(6) . .
B7 B1 B5 B4 -62.6(6) . .
B7 B1 B5 B6 38.8(5) . .
B7 B1 B5 B10 0.5(7) . .
B7 B1 B6 B5 -136.8(6) . .
B7 B1 B6 B10 -99.6(6) . .
B7 B1 B6 B11 -36.4(5) . .
B7 B2 B3 C1 97.2(6) . .
B7 B2 B3 B4 62.6(7) . .
B7 B2 B3 B8 -37.8(5) . .
B7 B2 B3 B9 0.2(7) . .
B7 B2 B8 B3 138.1(6) . .
B7 B2 B8 B9 99.5(6) . .
B7 B2 B8 B11 36.6(5) . .
B7 B6 B10 B4 -63.2(7) . .
B7 B6 B10 B5 -101.5(5) . .
B7 B6 B10 B9 -0.4(7) . .
B7 B6 B10 B11 37.1(5) . .
B7 B6 B11 B8 -37.7(5) . .
B7 B6 B11 B9 -100.3(6) . .
B7 B6 B11 B10 -137.7(5) . .
B7 B8 B9 B3 102.1(6) . .
B7 B8 B9 B4 65.0(7) . .
B7 B8 B9 B10 1.5(7) . .
B7 B8 B9 B11 -36.3(5) . .
B7 B8 B11 B6 38.2(5) . .
B7 B8 B11 B9 138.7(6) . .
B7 B8 B11 B10 101.9(6) . .
B8 B2 B3 C1 135.0(5) . .
B8 B2 B3 B4 100.4(6) . .
B8 B2 B3 B9 38.1(5) . .
B8 B2 B7 B1 -138.2(6) . .
B8 B2 B7 B6 -101.8(6) . .
B8 B2 B7 B11 -38.0(5) . .
B8 B3 B4 C1 97.9(6) . .
B8 B3 B4 B5 64.0(7) . .
B8 B3 B4 B9 -37.1(5) . .
B8 B3 B4 B10 0.0(8) . .
B8 B3 B9 B4 138.5(6) . .
B8 B3 B9 B10 102.0(6) . .
B8 B3 B9 B11 37.8(5) . .
B8 B7 B11 B6 -137.5(5) . .
B8 B7 B11 B9 -36.4(5) . .
B8 B7 B11 B10 -99.4(6) . .
B8 B9 B10 B4 99.7(6) . .
B8 B9 B10 B5 62.5(7) . .
B8 B9 B10 B6 -0.7(7) . .
B8 B9 B10 B11 -38.1(5) . .
B8 B9 B11 B6 100.6(6) . .
B8 B9 B11 B7 36.5(5) . .
B8 B9 B11 B10 138.4(6) . .
B9 B3 B4 C1 135.0(5) . .
B9 B3 B4 B5 101.0(6) . .
B9 B3 B4 B10 37.1(5) . .
B9 B3 B8 B2 -137.3(6) . .
B9 B3 B8 B7 -99.6(6) . .
B9 B3 B8 B11 -37.0(5) . .
B9 B4 B5 C1 98.5(5) . .
B9 B4 B5 B1 63.9(6) . .
B9 B4 B5 B6 1.5(7) . .
B9 B4 B5 B10 -37.4(5) . .
B9 B4 B10 B5 138.6(6) . .
B9 B4 B10 B6 100.5(6) . .
B9 B4 B10 B11 37.5(5) . .
B9 B8 B11 B6 -100.5(6) . .
B9 B8 B11 B7 -138.7(6) . .
B9 B8 B11 B10 -36.8(5) . .
B9 B10 B11 B6 137.9(5) . .
B9 B10 B11 B7 99.6(6) . .
B9 B10 B11 B8 36.7(5) . .
B10 B4 B5 C1 135.9(5) . .
B10 B4 B5 B1 101.3(6) . .
B10 B4 B5 B6 38.9(5) . .
B10 B4 B9 B3 -139.3(6) . .
B10 B4 B9 B8 -102.6(6) . .
B10 B4 B9 B11 -38.0(5) . .
B10 B5 B6 B1 137.7(6) . .
B10 B5 B6 B7 99.1(6) . .
B10 B5 B6 B11 36.8(5) . .
B10 B6 B7 B1 101.3(6) . .
B10 B6 B7 B2 64.2(7) . .
B10 B6 B7 B8 1.4(7) . .
B10 B6 B7 B11 -37.5(5) . .
B10 B6 B11 B7 137.7(5) . .
B10 B6 B11 B8 100.0(6) . .
B10 B6 B11 B9 37.4(5) . .
B10 B9 B11 B6 -37.8(5) . .
B10 B9 B11 B7 -101.8(6) . .
B10 B9 B11 B8 -138.4(6) . .
B11 B6 B7 B1 138.7(6) . .
B11 B6 B7 B2 101.7(6) . .
B11 B6 B7 B8 38.8(5) . .
B11 B6 B10 B4 -100.3(6) . .
B11 B6 B10 B5 -138.6(6) . .
B11 B6 B10 B9 -37.5(5) . .
B11 B7 B8 B2 138.4(5) . .
B11 B7 B8 B3 100.5(6) . .
B11 B7 B8 B9 36.5(5) . .
B11 B8 B9 B3 138.4(6) . .
B11 B8 B9 B4 101.3(6) . .
B11 B8 B9 B10 37.8(5) . .
B11 B9 B10 B4 137.8(6) . .
B11 B9 B10 B5 100.7(6) . .
B11 B9 B10 B6 37.4(5) . .
B12 C4 C5 O3 -119.8(7) . .
B12 C4 C5 N2 61.7(8) . .
B12 C4 B13 B14 143.4(5) . .
B12 C4 B13 B18 40.7(5) . .
B12 C4 B13 B19 103.4(5) . .
B12 C4 B14 B13 -35.6(5) . .
B12 C4 B14 B15 106.2(5) . .
B12 C4 B14 B19 4.3(7) . .
B12 C4 B14 B20 66.5(6) . .
B12 C4 B15 B14 -106.3(5) . .
B12 C4 B15 B16 36.3(5) . .
B12 C4 B15 B20 -66.6(6) . .
B12 C4 B15 B21 -4.0(7) . .
B12 C4 B16 B15 -142.8(5) . .
B12 C4 B16 B17 -40.8(5) . .
B12 C4 B16 B21 -102.7(5) . .
B12 B13 B14 C4 32.2(4) . .
B12 B13 B14 B15 -1.7(7) . .
B12 B13 B14 B19 -101.9(5) . .
B12 B13 B14 B20 -64.7(6) . .
B12 B13 B18 B17 38.0(5) . .
B12 B13 B18 B19 138.1(5) . .
B12 B13 B18 B22 101.0(5) . .
B12 B13 B19 B14 100.2(5) . .
B12 B13 B19 B18 -38.0(5) . .
B12 B13 B19 B20 62.9(6) . .
B12 B13 B19 B22 -1.0(7) . .
B12 B16 B17 B18 -36.9(5) . .
B12 B16 B17 B21 -138.4(5) . .
B12 B16 B17 B22 -100.3(5) . .
B12 B16 B21 B15 -100.3(5) . .
B12 B16 B21 B17 37.6(5) . .
B12 B16 B21 B20 -62.8(7) . .
B12 B16 B21 B22 0.3(7) . .
B12 B17 B18 B13 -37.6(5) . .
B12 B17 B18 B19 -100.8(5) . .
B12 B17 B18 B22 -137.9(5) . .
B12 B17 B21 B15 0.2(7) . .
B12 B17 B21 B16 -37.3(5) . .
B12 B17 B21 B20 63.1(6) . .
B12 B17 B21 B22 100.4(5) . .
B12 B17 B22 B18 37.5(5) . .
B12 B17 B22 B19 -0.3(7) . .
B12 B17 B22 B20 -64.0(7) . .
B12 B17 B22 B21 -101.5(6) . .
B12 B18 B19 B13 37.3(5) . .
B12 B18 B19 B14 -0.3(7) . .
B12 B18 B19 B20 -63.6(6) . .
B12 B18 B19 B22 -101.1(5) . .
B12 B18 B22 B17 -38.0(5) . .
B12 B18 B22 B19 100.2(5) . .
B12 B18 B22 B20 62.9(6) . .
B12 B18 B22 B21 -1.0(7) . .
B13 C4 C5 O3 167.0(6) . .
B13 C4 C5 N2 -11.6(8) . .
B13 C4 B12 B16 -141.7(5) . .
B13 C4 B12 B17 -101.5(5) . .
B13 C4 B12 B18 -40.1(4) . .
B13 C4 B14 B15 141.8(5) . .
B13 C4 B14 B19 39.8(5) . .
B13 C4 B14 B20 102.0(5) . .
B13 C4 B15 B14 -37.1(5) . .
B13 C4 B15 B16 105.6(5) . .
B13 C4 B15 B20 2.6(7) . .
B13 C4 B15 B21 65.2(6) . .
B13 C4 B16 B12 37.0(5) . .
B13 C4 B16 B15 -105.8(5) . .
B13 C4 B16 B17 -3.8(7) . .
B13 C4 B16 B21 -65.7(6) . .
B13 B12 B16 C4 -34.2(4) . .
B13 B12 B16 B15 -1.3(6) . .
B13 B12 B16 B17 99.2(5) . .
B13 B12 B16 B21 62.0(6) . .
B13 B12 B17 B16 -101.7(5) . .
B13 B12 B17 B18 37.1(5) . .
B13 B12 B17 B21 -64.3(6) . .
B13 B12 B17 B22 -0.3(7) . .
B13 B12 B18 B17 -137.9(5) . .
B13 B12 B18 B19 -37.3(5) . .
B13 B12 B18 B22 -100.4(5) . .
B13 B14 B15 C4 34.0(4) . .
B13 B14 B15 B16 0.9(7) . .
B13 B14 B15 B20 -100.2(6) . .
B13 B14 B15 B21 -62.8(6) . .
B13 B14 B19 B18 37.3(5) . .
B13 B14 B19 B20 138.4(5) . .
B13 B14 B19 B22 100.5(6) . .
B13 B14 B20 B15 101.2(5) . .
B13 B14 B20 B19 -37.0(5) . .
B13 B14 B20 B21 63.7(7) . .
B13 B14 B20 B22 0.3(7) . .
B13 B18 B19 B14 -37.6(5) . .
B13 B18 B19 B20 -100.9(5) . .
B13 B18 B19 B22 -138.4(5) . .
B13 B18 B22 B17 -101.1(5) . .
B13 B18 B22 B19 37.1(5) . .
B13 B18 B22 B20 -0.3(7) . .
B13 B18 B22 B21 -64.2(6) . .
B13 B19 B20 B14 37.5(5) . .
B13 B19 B20 B15 -0.4(7) . .
B13 B19 B20 B21 -64.0(6) . .
B13 B19 B20 B22 -100.5(5) . .
B13 B19 B22 B17 0.8(7) . .
B13 B19 B22 B18 -37.0(5) . .
B13 B19 B22 B20 101.4(6) . .
B13 B19 B22 B21 64.7(7) . .
B14 C4 C5 O3 94.2(7) . .
B14 C4 C5 N2 -84.4(7) . .
B14 C4 B12 B13 35.7(5) . .
B14 C4 B12 B16 -106.0(5) . .
B14 C4 B12 B17 -65.8(6) . .
B14 C4 B12 B18 -4.4(7) . .
B14 C4 B13 B12 -143.4(5) . .
B14 C4 B13 B18 -102.6(5) . .
B14 C4 B13 B19 -40.0(5) . .
B14 C4 B15 B16 142.7(5) . .
B14 C4 B15 B20 39.7(5) . .
B14 C4 B15 B21 102.3(5) . .
B14 C4 B16 B12 106.5(5) . .
B14 C4 B16 B15 -36.3(5) . .
B14 C4 B16 B17 65.7(6) . .
B14 C4 B16 B21 3.8(7) . .
B14 B13 B18 B12 -100.6(5) . .
B14 B13 B18 B17 -62.6(6) . .
B14 B13 B18 B19 37.5(5) . .
B14 B13 B18 B22 0.5(7) . .
B14 B13 B19 B18 -138.2(5) . .
B14 B13 B19 B20 -37.3(5) . .
B14 B13 B19 B22 -101.2(6) . .
B14 B15 B16 C4 32.7(5) . .
B14 B15 B16 B12 0.2(6) . .
B14 B15 B16 B17 -63.7(6) . .
B14 B15 B16 B21 -101.1(6) . .
B14 B15 B20 B19 37.6(5) . .
B14 B15 B20 B21 138.3(6) . .
B14 B15 B20 B22 100.6(6) . .
B14 B15 B21 B16 100.5(6) . .
B14 B15 B21 B17 63.0(7) . .
B14 B15 B21 B20 -37.2(5) . .
B14 B15 B21 B22 0.4(7) . .
B14 B19 B20 B15 -37.9(5) . .
B14 B19 B20 B21 -101.5(6) . .
B14 B19 B20 B22 -137.9(5) . .
B14 B19 B22 B17 -63.0(7) . .
B14 B19 B22 B18 -100.8(5) . .
B14 B19 B22 B20 37.6(5) . .
B14 B19 B22 B21 0.9(7) . .
B14 B20 B21 B15 37.7(5) . .
B14 B20 B21 B16 0.1(7) . .
B14 B20 B21 B17 -63.0(7) . .
B14 B20 B21 B22 -100.0(6) . .
B14 B20 B22 B17 64.1(7) . .
B14 B20 B22 B18 0.0(7) . .
B14 B20 B22 B19 -37.6(5) . .
B14 B20 B22 B21 101.7(6) . .
B15 C4 C5 O3 23.0(9) . .
B15 C4 C5 N2 -155.5(6) . .
B15 C4 B12 B13 105.7(5) . .
B15 C4 B12 B16 -36.0(5) . .
B15 C4 B12 B17 4.1(7) . .
B15 C4 B12 B18 65.5(6) . .
B15 C4 B13 B12 -106.2(5) . .
B15 C4 B13 B14 37.1(5) . .
B15 C4 B13 B18 -65.5(6) . .
B15 C4 B13 B19 -2.9(6) . .
B15 C4 B14 B13 -141.8(5) . .
B15 C4 B14 B19 -102.0(5) . .
B15 C4 B14 B20 -39.8(5) . .
B15 C4 B16 B12 142.8(5) . .
B15 C4 B16 B17 102.0(6) . .
B15 C4 B16 B21 40.1(5) . .
B15 B14 B19 B13 -101.2(5) . .
B15 B14 B19 B18 -63.9(6) . .
B15 B14 B19 B20 37.1(5) . .
B15 B14 B19 B22 -0.7(7) . .
B15 B14 B20 B19 -138.2(5) . .
B15 B14 B20 B21 -37.5(5) . .
B15 B14 B20 B22 -100.9(6) . .
B15 B16 B17 B12 101.0(5) . .
B15 B16 B17 B18 64.1(7) . .
B15 B16 B17 B21 -37.4(5) . .
B15 B16 B17 B22 0.7(7) . .
B15 B16 B21 B17 137.9(5) . .
B15 B16 B21 B20 37.5(5) . .
B15 B16 B21 B22 100.6(6) . .
B15 B20 B21 B16 -37.6(5) . .
B15 B20 B21 B17 -100.8(6) . .
B15 B20 B21 B22 -137.8(6) . .
B15 B20 B22 B17 0.1(7) . .
B15 B20 B22 B18 -64.0(7) . .
B15 B20 B22 B19 -101.6(6) . .
B15 B20 B22 B21 37.7(5) . .
B15 B21 B22 B17 100.7(6) . .
B15 B21 B22 B18 63.6(7) . .
B15 B21 B22 B19 -0.8(7) . .
B15 B21 B22 B20 -37.4(5) . .
B16 C4 C5 O3 -47.2(9) . .
B16 C4 C5 N2 134.2(6) . .
B16 C4 B12 B13 141.7(5) . .
B16 C4 B12 B17 40.1(5) . .
B16 C4 B12 B18 101.6(5) . .
B16 C4 B13 B12 -37.3(5) . .
B16 C4 B13 B14 106.1(6) . .
B16 C4 B13 B18 3.4(6) . .
B16 C4 B13 B19 66.1(6) . .
B16 C4 B14 B13 -105.7(5) . .
B16 C4 B14 B15 36.1(5) . .
B16 C4 B14 B19 -65.9(6) . .
B16 C4 B14 B20 -3.7(7) . .
B16 C4 B15 B14 -142.7(5) . .
B16 C4 B15 B20 -103.0(5) . .
B16 C4 B15 B21 -40.4(5) . .
B16 B12 B13 C4 34.1(4) . .
B16 B12 B13 B14 1.8(6) . .
B16 B12 B13 B18 -99.6(5) . .
B16 B12 B13 B19 -61.8(6) . .
B16 B12 B17 B18 138.9(5) . .
B16 B12 B17 B21 37.5(5) . .
B16 B12 B17 B22 101.4(6) . .
B16 B12 B18 B13 101.6(5) . .
B16 B12 B18 B17 -36.3(5) . .
B16 B12 B18 B19 64.2(6) . .
B16 B12 B18 B22 1.2(6) . .
B16 B15 B20 B14 -100.3(5) . .
B16 B15 B20 B19 -62.7(7) . .
B16 B15 B20 B21 38.0(5) . .
B16 B15 B20 B22 0.3(7) . .
B16 B15 B21 B17 -37.6(5) . .
B16 B15 B21 B20 -137.7(6) . .
B16 B15 B21 B22 -100.2(6) . .
B16 B17 B18 B12 36.9(5) . .
B16 B17 B18 B13 -0.7(7) . .
B16 B17 B18 B19 -63.9(7) . .
B16 B17 B18 B22 -101.0(6) . .
B16 B17 B21 B15 37.6(5) . .
B16 B17 B21 B20 100.4(5) . .
B16 B17 B21 B22 137.7(5) . .
B16 B17 B22 B18 101.0(6) . .
B16 B17 B22 B19 63.2(7) . .
B16 B17 B22 B20 -0.5(7) . .
B16 B17 B22 B21 -38.0(5) . .
B16 B21 B22 B17 37.6(5) . .
B16 B21 B22 B18 0.4(7) . .
B16 B21 B22 B19 -63.9(7) . .
B16 B21 B22 B20 -100.5(6) . .
B17 B12 B13 C4 96.6(5) . .
B17 B12 B13 B14 64.4(6) . .
B17 B12 B13 B18 -37.0(5) . .
B17 B12 B13 B19 0.8(7) . .
B17 B12 B16 C4 -133.4(5) . .
B17 B12 B16 B15 -100.4(6) . .
B17 B12 B16 B21 -37.2(5) . .
B17 B12 B18 B13 137.9(5) . .
B17 B12 B18 B19 100.6(6) . .
B17 B12 B18 B22 37.5(5) . .
B17 B16 B21 B15 -137.9(5) . .
B17 B16 B21 B20 -100.4(6) . .
B17 B16 B21 B22 -37.3(5) . .
B17 B18 B19 B13 101.3(5) . .
B17 B18 B19 B14 63.8(6) . .
B17 B18 B19 B20 0.4(7) . .
B17 B18 B19 B22 -37.1(5) . .
B17 B18 B22 B19 138.2(5) . .
B17 B18 B22 B20 100.8(6) . .
B17 B18 B22 B21 37.0(5) . .
B17 B21 B22 B18 -37.1(5) . .
B17 B21 B22 B19 -101.5(6) . .
B17 B21 B22 B20 -138.1(5) . .
B18 B12 B13 C4 133.7(5) . .
B18 B12 B13 B14 101.5(5) . .
B18 B12 B13 B19 37.9(5) . .
B18 B12 B16 C4 -97.1(5) . .
B18 B12 B16 B15 -64.1(6) . .
B18 B12 B16 B17 36.3(5) . .
B18 B12 B16 B21 -0.9(6) . .
B18 B12 B17 B16 -138.9(5) . .
B18 B12 B17 B21 -101.4(6) . .
B18 B12 B17 B22 -37.5(5) . .
B18 B13 B14 C4 96.5(5) . .
B18 B13 B14 B15 62.5(6) . .
B18 B13 B14 B19 -37.6(5) . .
B18 B13 B14 B20 -0.5(7) . .
B18 B13 B19 B14 138.2(5) . .
B18 B13 B19 B20 100.9(6) . .
B18 B13 B19 B22 37.0(5) . .
B18 B17 B21 B15 -63.4(7) . .
B18 B17 B21 B16 -101.0(5) . .
B18 B17 B21 B20 -0.5(7) . .
B18 B17 B21 B22 36.8(5) . .
B18 B17 B22 B19 -37.8(5) . .
B18 B17 B22 B20 -101.5(6) . .
B18 B17 B22 B21 -139.0(5) . .
B18 B19 B20 B14 100.8(5) . .
B18 B19 B20 B15 62.9(7) . .
B18 B19 B20 B21 -0.7(7) . .
B18 B19 B20 B22 -37.2(5) . .
B18 B19 B22 B17 37.8(5) . .
B18 B19 B22 B20 138.4(5) . .
B18 B19 B22 B21 101.7(6) . .
B19 B13 B14 C4 134.1(5) . .
B19 B13 B14 B15 100.1(6) . .
B19 B13 B14 B20 37.1(5) . .
B19 B13 B18 B12 -138.1(5) . .
B19 B13 B18 B17 -100.1(6) . .
B19 B13 B18 B22 -37.0(5) . .
B19 B14 B15 C4 96.9(5) . .
B19 B14 B15 B16 63.9(6) . .
B19 B14 B15 B20 -37.3(5) . .
B19 B14 B15 B21 0.2(7) . .
B19 B14 B20 B15 138.2(5) . .
B19 B14 B20 B21 100.7(6) . .
B19 B14 B20 B22 37.3(5) . .
B19 B18 B22 B17 -138.2(5) . .
B19 B18 B22 B20 -37.4(5) . .
B19 B18 B22 B21 -101.2(6) . .
B19 B20 B21 B15 101.5(6) . .
B19 B20 B21 B16 63.9(7) . .
B19 B20 B21 B17 0.8(7) . .
B19 B20 B21 B22 -36.3(5) . .
B19 B20 B22 B17 101.7(6) . .
B19 B20 B22 B18 37.6(5) . .
B19 B20 B22 B21 139.3(5) . .
B20 B14 B15 C4 134.2(5) . .
B20 B14 B15 B16 101.2(6) . .
B20 B14 B15 B21 37.5(5) . .
B20 B14 B19 B13 -138.4(5) . .
B20 B14 B19 B18 -101.1(6) . .
B20 B14 B19 B22 -37.8(5) . .
B20 B15 B16 C4 95.9(5) . .
B20 B15 B16 B12 63.3(6) . .
B20 B15 B16 B17 -0.6(7) . .
B20 B15 B16 B21 -38.0(5) . .
B20 B15 B21 B16 137.7(6) . .
B20 B15 B21 B17 100.2(6) . .
B20 B15 B21 B22 37.6(5) . .
B20 B19 B22 B17 -100.6(6) . .
B20 B19 B22 B18 -138.4(5) . .
B20 B19 B22 B21 -36.6(5) . .
B20 B21 B22 B17 138.1(5) . .
B20 B21 B22 B18 101.0(6) . .
B20 B21 B22 B19 36.6(5) . .
B21 B15 B16 C4 133.9(5) . .
B21 B15 B16 B12 101.3(6) . .
B21 B15 B16 B17 37.4(5) . .
B21 B15 B20 B14 -138.3(6) . .
B21 B15 B20 B19 -100.6(6) . .
B21 B15 B20 B22 -37.6(5) . .
B21 B16 B17 B12 138.4(5) . .
B21 B16 B17 B18 101.5(6) . .
B21 B16 B17 B22 38.1(5) . .
B21 B17 B18 B12 100.9(5) . .
B21 B17 B18 B13 63.3(6) . .
B21 B17 B18 B19 0.1(7) . .
B21 B17 B18 B22 -37.0(5) . .
B21 B17 B22 B18 139.0(5) . .
B21 B17 B22 B19 101.2(6) . .
B21 B17 B22 B20 37.5(5) . .
B21 B20 B22 B17 -37.6(5) . .
B21 B20 B22 B18 -101.7(6) . .
B21 B20 B22 B19 -139.3(5) . .
B22 B17 B18 B12 137.9(5) . .
B22 B17 B18 B13 100.3(6) . .
B22 B17 B18 B19 37.1(5) . .
B22 B17 B21 B15 -100.1(6) . .
B22 B17 B21 B16 -137.7(5) . .
B22 B17 B21 B20 -37.3(5) . .
B22 B18 B19 B13 138.4(5) . .
B22 B18 B19 B14 100.8(6) . .
B22 B18 B19 B20 37.5(5) . .
B22 B19 B20 B14 137.9(5) . .
B22 B19 B20 B15 100.1(6) . .
B22 B19 B20 B21 36.4(5) . .
B22 B20 B21 B15 137.8(6) . .
B22 B20 B21 B16 100.2(6) . .
B22 B20 B21 B17 37.0(5) . .
Na2 Na2 O5 C8 -0.9(14) 2_666 .
Na2 Na2 O6 N3 -171.0(4) 2_666 .
Na2 Na2 O6 C9 -58.2(4) 2_666 .
Na2 Na2 O7 C11 -167.2(7) 2_666 .
Na2 O5 C8 N3 5.7(10) . .
Na2 O5 C8 C7 -172.3(4) . .
Na2 O6 N3 C8 -9.0(7) . .
Na2 O7 C11 N4 -4.6(8) 2_666 .
Na2 O7 C11 N4 160.7(5) . .
Na2 O7 C11 C10 175.0(4) 2_666 .
Na2 O7 C11 C10 -19.7(9) . .
Na2 O8 N4 C11 0.1(7) 2_666 .
O5 Na2 O6 N3 7.7(4) . .
O5 Na2 O6 C9 120.5(4) . .
O5 Na2 O7 Na2 162.6(4) . 2_666
O5 Na2 O7 C11 -4.6(8) . .
O6 Na2 O5 C8 -7.6(5) . .
O6 Na2 O7 Na2 93.2(2) . 2_666
O6 Na2 O7 C11 -74.0(6) . .
O6 N3 C8 O5 4.9(10) . .
O6 N3 C8 C7 -177.0(6) . .
O7 Na2 O5 C8 -94.8(7) . .
O7 Na2 O5 C8 59.6(7) 2_666 .
O7 Na2 O6 N3 -133.5(4) 2_666 .
O7 Na2 O6 N3 148.4(4) . .
O7 Na2 O6 C9 -20.7(4) 2_666 .
O7 Na2 O6 C9 -98.8(4) . .
O7 Na2 O7 Na2 0.000(2) 2_666 2_666
O7 Na2 O7 C11 -167.2(7) 2_666 .
O8 Na2 O5 C8 86.4(6) 2_666 .
O8 Na2 O6 N3 -69.7(4) 2_666 .
O8 Na2 O6 C9 43.1(4) 2_666 .
O8 Na2 O7 Na2 -19.3(4) 2_666 2_666
O8 Na2 O7 C11 173.5(5) 2_666 .
O8 N4 C11 O7 2.8(9) . .
O8 N4 C11 C10 -176.7(5) . .
C7 B23 B24 B25 -33.3(5) . .
C7 B23 B24 B29 -134.5(6) . .
C7 B23 B24 B30 -96.7(6) . .
C7 B23 B27 B26 32.8(5) . .
C7 B23 B27 B28 134.6(5) . .
C7 B23 B27 B32 97.0(6) . .
C7 B23 B28 B27 -39.2(5) . .
C7 B23 B28 B29 98.7(6) . .
C7 B23 B28 B32 -3.2(7) . .
C7 B23 B28 B33 61.7(7) . .
C7 B23 B29 B24 39.1(5) . .
C7 B23 B29 B28 -99.2(6) . .
C7 B23 B29 B30 2.2(8) . .
C7 B23 B29 B33 -61.0(7) . .
C7 B24 B25 B26 -32.7(5) . .
C7 B24 B25 B30 -133.6(6) . .
C7 B24 B25 B31 -96.4(6) . .
C7 B24 B29 B23 -38.1(5) . .
C7 B24 B29 B28 -0.9(8) . .
C7 B24 B29 B30 99.6(6) . .
C7 B24 B29 B33 63.7(7) . .
C7 B24 B30 B25 39.9(5) . .
C7 B24 B30 B29 -97.2(6) . .
C7 B24 B30 B31 2.2(8) . .
C7 B24 B30 B33 -61.3(8) . .
C7 B25 B26 B27 -33.3(5) . .
C7 B25 B26 B31 -131.5(6) . .
C7 B25 B26 B32 -95.8(6) . .
C7 B25 B30 B24 -39.5(5) . .
C7 B25 B30 B29 -0.5(7) . .
C7 B25 B30 B31 98.3(6) . .
C7 B25 B30 B33 62.1(7) . .
C7 B25 B31 B26 41.3(5) . .
C7 B25 B31 B30 -97.7(6) . .
C7 B25 B31 B32 5.4(8) . .
C7 B25 B31 B33 -61.2(7) . .
C7 B26 B27 B23 -32.4(5) . .
C7 B26 B27 B28 -96.2(6) . .
C7 B26 B27 B32 -134.4(6) . .
C7 B26 B31 B25 -41.4(5) . .
C7 B26 B31 B30 -4.3(7) . .
C7 B26 B31 B32 98.6(6) . .
C7 B26 B31 B33 59.9(7) . .
C7 B26 B32 B27 38.8(5) . .
C7 B26 B32 B28 1.3(7) . .
C7 B26 B32 B31 -97.5(6) . .
C7 B26 B32 B33 -61.2(7) . .
C7 B27 B28 B23 38.8(5) . .
C7 B27 B28 B29 0.8(8) . .
C7 B27 B28 B32 -100.1(6) . .
C7 B27 B28 B33 -61.6(7) . .
C7 B27 B32 B26 -39.7(5) . .
C7 B27 B32 B28 98.5(6) . .
C7 B27 B32 B31 -0.4(8) . .
C7 B27 B32 B33 61.4(7) . .
C8 C7 B23 B24 -110.6(6) . .
C8 C7 B23 B27 107.9(6) . .
C8 C7 B23 B28 147.6(6) . .
C8 C7 B23 B29 -150.4(6) . .
C8 C7 B24 B23 107.5(6) . .
C8 C7 B24 B25 -110.3(6) . .
C8 C7 B24 B29 146.6(6) . .
C8 C7 B24 B30 -150.9(6) . .
C8 C7 B25 B24 109.1(6) . .
C8 C7 B25 B26 -107.6(6) . .
C8 C7 B25 B30 148.7(6) . .
C8 C7 B25 B31 -149.8(6) . .
C8 C7 B26 B25 110.4(6) . .
C8 C7 B26 B27 -107.3(6) . .
C8 C7 B26 B31 152.0(6) . .
C8 C7 B26 B32 -146.5(6) . .
C8 C7 B27 B23 -107.7(6) . .
C8 C7 B27 B26 108.9(6) . .
C8 C7 B27 B28 -147.3(6) . .
C8 C7 B27 B32 149.0(6) . .
C9 O6 N3 C8 -111.3(7) . .
C10 B34 B35 B36 -33.2(4) . .
C10 B34 B35 B40 -134.6(5) . .
C10 B34 B35 B41 -97.1(5) . .
C10 B34 B38 B37 33.6(4) . .
C10 B34 B38 B39 133.9(5) . .
C10 B34 B38 B43 96.0(5) . .
C10 B34 B39 B38 -39.5(4) . .
C10 B34 B39 B40 98.8(5) . .
C10 B34 B39 B43 -1.4(6) . .
C10 B34 B39 B44 61.4(5) . .
C10 B34 B40 B35 38.7(4) . .
C10 B34 B40 B39 -98.7(5) . .
C10 B34 B40 B41 1.5(6) . .
C10 B34 B40 B44 -61.1(6) . .
C10 B35 B36 B37 -33.7(4) . .
C10 B35 B36 B41 -134.0(5) . .
C10 B35 B36 B42 -96.5(5) . .
C10 B35 B40 B34 -39.2(4) . .
C10 B35 B40 B39 -1.6(6) . .
C10 B35 B40 B41 99.1(5) . .
C10 B35 B40 B44 61.6(6) . .
C10 B35 B41 B36 39.6(4) . .
C10 B35 B41 B40 -98.9(5) . .
C10 B35 B41 B42 2.3(6) . .
C10 B35 B41 B44 -60.7(6) . .
C10 B36 B37 B38 -32.7(4) . .
C10 B36 B37 B42 -134.2(5) . .
C10 B36 B37 B43 -96.3(5) . .
C10 B36 B41 B35 -39.3(4) . .
C10 B36 B41 B40 -2.2(7) . .
C10 B36 B41 B42 98.9(5) . .
C10 B36 B41 B44 61.5(6) . .
C10 B36 B42 B37 39.3(4) . .
C10 B36 B42 B41 -98.3(5) . .
C10 B36 B42 B43 2.0(6) . .
C10 B36 B42 B44 -61.0(6) . .
C10 B37 B38 B34 -33.9(4) . .
C10 B37 B38 B39 -97.1(5) . .
C10 B37 B38 B43 -134.3(5) . .
C10 B37 B42 B36 -39.3(4) . .
C10 B37 B42 B41 -1.6(6) . .
C10 B37 B42 B43 98.6(5) . .
C10 B37 B42 B44 61.1(6) . .
C10 B37 B43 B38 39.0(4) . .
C10 B37 B43 B39 2.2(7) . .
C10 B37 B43 B42 -99.3(5) . .
C10 B37 B43 B44 -61.7(6) . .
C10 B38 B39 B34 39.9(4) . .
C10 B38 B39 B40 2.6(6) . .
C10 B38 B39 B43 -97.9(5) . .
C10 B38 B39 B44 -60.6(6) . .
C10 B38 B43 B37 -39.0(4) . .
C10 B38 B43 B39 99.4(5) . .
C10 B38 B43 B42 -1.6(6) . .
C10 B38 B43 B44 61.6(6) . .
C11 C10 B34 B35 -109.4(6) . .
C11 C10 B34 B38 108.0(6) . .
C11 C10 B34 B39 148.0(5) . .
C11 C10 B34 B40 -148.9(5) . .
C11 C10 B35 B34 111.2(6) . .
C11 C10 B35 B36 -106.2(6) . .
C11 C10 B35 B40 150.7(5) . .
C11 C10 B35 B41 -146.5(5) . .
C11 C10 B36 B35 110.8(5) . .
C11 C10 B36 B37 -107.3(5) . .
C11 C10 B36 B41 150.6(5) . .
C11 C10 B36 B42 -147.0(5) . .
C11 C10 B37 B36 107.2(5) . .
C11 C10 B37 B38 -109.9(5) . .
C11 C10 B37 B42 147.4(5) . .
C11 C10 B37 B43 -149.8(5) . .
C11 C10 B38 B34 -111.3(5) . .
C11 C10 B38 B37 106.8(6) . .
C11 C10 B38 B39 -151.4(5) . .
C11 C10 B38 B43 146.0(5) . .
C12 O8 N4 C11 -167.8(6) . .
B23 C7 C8 O5 -50.3(9) . .
B23 C7 C8 N3 131.6(7) . .
B23 C7 B24 B25 142.2(5) . .
B23 C7 B24 B29 39.1(6) . .
B23 C7 B24 B30 101.5(6) . .
B23 C7 B25 B24 -37.5(6) . .
B23 C7 B25 B26 105.8(6) . .
B23 C7 B25 B30 2.1(7) . .
B23 C7 B25 B31 63.6(7) . .
B23 C7 B26 B25 -106.6(6) . .
B23 C7 B26 B27 35.6(6) . .
B23 C7 B26 B31 -65.1(7) . .
B23 C7 B26 B32 -3.6(7) . .
B23 C7 B27 B26 -143.4(5) . .
B23 C7 B27 B28 -39.6(5) . .
B23 C7 B27 B32 -103.3(6) . .
B23 B24 B25 C7 32.6(5) . .
B23 B24 B25 B26 0.0(7) . .
B23 B24 B25 B30 -100.9(6) . .
B23 B24 B25 B31 -63.8(6) . .
B23 B24 B29 B28 37.1(6) . .
B23 B24 B29 B30 137.7(6) . .
B23 B24 B29 B33 101.7(6) . .
B23 B24 B30 B25 99.7(6) . .
B23 B24 B30 B29 -37.4(6) . .
B23 B24 B30 B31 62.0(7) . .
B23 B24 B30 B33 -1.5(8) . .
B23 B27 B28 B29 -38.1(6) . .
B23 B27 B28 B32 -138.9(6) . .
B23 B27 B28 B33 -100.5(6) . .
B23 B27 B32 B26 -101.1(6) . .
B23 B27 B32 B28 37.1(5) . .
B23 B27 B32 B31 -61.9(8) . .
B23 B27 B32 B33 -0.1(7) . .
B23 B28 B29 B24 -37.6(6) . .
B23 B28 B29 B30 -99.5(6) . .
B23 B28 B29 B33 -137.9(6) . .
B23 B28 B32 B26 1.1(7) . .
B23 B28 B32 B27 -36.6(5) . .
B23 B28 B32 B31 65.0(7) . .
B23 B28 B32 B33 101.1(6) . .
B23 B28 B33 B29 37.9(6) . .
B23 B28 B33 B30 -1.0(8) . .
B23 B28 B33 B31 -64.2(7) . .
B23 B28 B33 B32 -100.5(6) . .
B23 B29 B30 B24 37.8(6) . .
B23 B29 B30 B25 -1.1(8) . .
B23 B29 B30 B31 -64.3(7) . .
B23 B29 B30 B33 -101.8(7) . .
B23 B29 B33 B28 -37.5(5) . .
B23 B29 B33 B30 99.5(6) . .
B23 B29 B33 B31 61.5(7) . .
B23 B29 B33 B32 -0.7(8) . .
B24 C7 C8 O5 -123.6(7) . .
B24 C7 C8 N3 58.2(8) . .
B24 C7 B23 B27 -141.5(5) . .
B24 C7 B23 B28 -101.7(6) . .
B24 C7 B23 B29 -39.7(5) . .
B24 C7 B25 B26 143.3(6) . .
B24 C7 B25 B30 39.6(5) . .
B24 C7 B25 B31 101.1(6) . .
B24 C7 B26 B25 -35.5(6) . .
B24 C7 B26 B27 106.7(6) . .
B24 C7 B26 B31 6.1(8) . .
B24 C7 B26 B32 67.6(7) . .
B24 C7 B27 B23 38.1(5) . .
B24 C7 B27 B26 -105.4(6) . .
B24 C7 B27 B28 -1.5(7) . .
B24 C7 B27 B32 -65.2(7) . .
B24 B23 B27 C7 -34.0(5) . .
B24 B23 B27 B26 -1.2(7) . .
B24 B23 B27 B28 100.7(6) . .
B24 B23 B27 B32 63.0(7) . .
B24 B23 B28 B27 -100.8(6) . .
B24 B23 B28 B29 37.2(6) . .
B24 B23 B28 B32 -64.7(7) . .
B24 B23 B28 B33 0.1(8) . .
B24 B23 B29 B28 -138.4(6) . .
B24 B23 B29 B30 -36.9(6) . .
B24 B23 B29 B33 -100.2(7) . .
B24 B25 B26 C7 32.6(5) . .
B24 B25 B26 B27 -0.7(7) . .
B24 B25 B26 B31 -99.0(6) . .
B24 B25 B26 B32 -63.2(7) . .
B24 B25 B30 B29 39.0(6) . .
B24 B25 B30 B31 137.8(6) . .
B24 B25 B30 B33 101.7(7) . .
B24 B25 B31 B26 102.3(6) . .
B24 B25 B31 B30 -36.8(5) . .
B24 B25 B31 B32 66.3(7) . .
B24 B25 B31 B33 -0.3(7) . .
B24 B29 B30 B25 -38.9(5) . .
B24 B29 B30 B31 -102.2(6) . .
B24 B29 B30 B33 -139.7(6) . .
B24 B29 B33 B28 -101.6(6) . .
B24 B29 B33 B30 35.4(5) . .
B24 B29 B33 B31 -2.6(8) . .
B24 B29 B33 B32 -64.8(7) . .
B24 B30 B31 B25 38.2(6) . .
B24 B30 B31 B26 1.4(8) . .
B24 B30 B31 B32 -62.5(8) . .
B24 B30 B31 B33 -101.5(6) . .
B24 B30 B33 B28 1.6(9) . .
B24 B30 B33 B29 -36.8(6) . .
B24 B30 B33 B31 100.8(6) . .
B24 B30 B33 B32 64.2(8) . .
B25 C7 C8 O5 163.6(6) . .
B25 C7 C8 N3 -14.5(9) . .
B25 C7 B23 B24 37.0(5) . .
B25 C7 B23 B27 -104.6(6) . .
B25 C7 B23 B28 -64.8(7) . .
B25 C7 B23 B29 -2.8(8) . .
B25 C7 B24 B23 -142.2(5) . .
B25 C7 B24 B29 -103.1(6) . .
B25 C7 B24 B30 -40.6(5) . .
B25 C7 B26 B27 142.2(6) . .
B25 C7 B26 B31 41.6(5) . .
B25 C7 B26 B32 103.1(6) . .
B25 C7 B27 B23 107.4(6) . .
B25 C7 B27 B26 -36.1(5) . .
B25 C7 B27 B28 67.8(7) . .
B25 C7 B27 B32 4.1(8) . .
B25 B24 B29 B23 -99.3(6) . .
B25 B24 B29 B28 -62.2(8) . .
B25 B24 B29 B30 38.4(5) . .
B25 B24 B29 B33 2.4(7) . .
B25 B24 B30 B29 -137.1(6) . .
B25 B24 B30 B31 -37.7(6) . .
B25 B24 B30 B33 -101.3(7) . .
B25 B26 B27 C7 33.6(5) . .
B25 B26 B27 B23 1.2(7) . .
B25 B26 B27 B28 -62.6(7) . .
B25 B26 B27 B32 -100.8(6) . .
B25 B26 B31 B30 37.1(6) . .
B25 B26 B31 B32 139.9(6) . .
B25 B26 B31 B33 101.3(7) . .
B25 B26 B32 B27 100.6(6) . .
B25 B26 B32 B28 63.1(7) . .
B25 B26 B32 B31 -35.7(6) . .
B25 B26 B32 B33 0.6(8) . .
B25 B30 B31 B26 -36.8(5) . .
B25 B30 B31 B32 -100.6(6) . .
B25 B30 B31 B33 -139.7(6) . .
B25 B30 B33 B28 -63.1(8) . .
B25 B30 B33 B29 -101.4(6) . .
B25 B30 B33 B31 36.2(5) . .
B25 B30 B33 B32 -0.4(8) . .
B25 B31 B32 B26 36.0(6) . .
B25 B31 B32 B27 -3.2(9) . .
B25 B31 B32 B28 -66.3(7) . .
B25 B31 B32 B33 -102.7(7) . .
B25 B31 B33 B28 65.0(7) . .
B25 B31 B33 B29 1.8(8) . .
B25 B31 B33 B30 -36.7(5) . .
B25 B31 B33 B32 101.5(6) . .
B26 C7 C8 O5 92.0(7) . .
B26 C7 C8 N3 -86.2(7) . .
B26 C7 B23 B24 106.1(6) . .
B26 C7 B23 B27 -35.5(5) . .
B26 C7 B23 B28 4.3(7) . .
B26 C7 B23 B29 66.3(7) . .
B26 C7 B24 B23 -106.9(6) . .
B26 C7 B24 B25 35.3(5) . .
B26 C7 B24 B29 -67.8(7) . .
B26 C7 B24 B30 -5.3(8) . .
B26 C7 B25 B24 -143.3(6) . .
B26 C7 B25 B30 -103.7(6) . .
B26 C7 B25 B31 -42.2(5) . .
B26 C7 B27 B23 143.4(5) . .
B26 C7 B27 B28 103.9(6) . .
B26 C7 B27 B32 40.1(6) . .
B26 B25 B30 B24 -100.9(6) . .
B26 B25 B30 B29 -61.8(7) . .
B26 B25 B30 B31 37.0(5) . .
B26 B25 B30 B33 0.8(8) . .
B26 B25 B31 B30 -139.1(6) . .
B26 B25 B31 B32 -35.9(6) . .
B26 B25 B31 B33 -102.5(6) . .
B26 B27 B28 B23 101.0(6) . .
B26 B27 B28 B29 63.0(8) . .
B26 B27 B28 B32 -37.9(5) . .
B26 B27 B28 B33 0.6(8) . .
B26 B27 B32 B28 138.2(6) . .
B26 B27 B32 B31 39.3(6) . .
B26 B27 B32 B33 101.0(6) . .
B26 B31 B32 B27 -39.2(6) . .
B26 B31 B32 B28 -102.3(6) . .
B26 B31 B32 B33 -138.6(6) . .
B26 B31 B33 B28 0.9(8) . .
B26 B31 B33 B29 -62.3(7) . .
B26 B31 B33 B30 -100.7(6) . .
B26 B31 B33 B32 37.4(6) . .
B26 B32 B33 B28 101.3(6) . .
B26 B32 B33 B29 64.3(7) . .
B26 B32 B33 B30 -0.1(8) . .
B26 B32 B33 B31 -37.2(5) . .
B27 C7 C8 O5 20.8(9) . .
B27 C7 C8 N3 -157.3(6) . .
B27 C7 B23 B24 141.5(5) . .
B27 C7 B23 B28 39.8(5) . .
B27 C7 B23 B29 101.8(6) . .
B27 C7 B24 B23 -37.5(5) . .
B27 C7 B24 B25 104.6(6) . .
B27 C7 B24 B29 1.5(7) . .
B27 C7 B24 B30 64.0(7) . .
B27 C7 B25 B24 -107.1(6) . .
B27 C7 B25 B26 36.2(6) . .
B27 C7 B25 B30 -67.4(7) . .
B27 C7 B25 B31 -5.9(7) . .
B27 C7 B26 B25 -142.2(6) . .
B27 C7 B26 B31 -100.7(6) . .
B27 C7 B26 B32 -39.2(5) . .
B27 B23 B24 C7 34.0(5) . .
B27 B23 B24 B25 0.7(7) . .
B27 B23 B24 B29 -100.5(6) . .
B27 B23 B24 B30 -62.7(7) . .
B27 B23 B28 B29 137.9(6) . .
B27 B23 B28 B32 36.1(5) . .
B27 B23 B28 B33 100.9(7) . .
B27 B23 B29 B24 100.8(6) . .
B27 B23 B29 B28 -37.6(6) . .
B27 B23 B29 B30 63.9(7) . .
B27 B23 B29 B33 0.6(8) . .
B27 B26 B31 B25 -101.9(6) . .
B27 B26 B31 B30 -64.8(7) . .
B27 B26 B31 B32 38.1(6) . .
B27 B26 B31 B33 -0.6(8) . .
B27 B26 B32 B28 -37.5(5) . .
B27 B26 B32 B31 -136.3(6) . .
B27 B26 B32 B33 -100.0(7) . .
B27 B28 B29 B23 37.7(5) . .
B27 B28 B29 B24 0.1(8) . .
B27 B28 B29 B30 -61.9(7) . .
B27 B28 B29 B33 -100.3(7) . .
B27 B28 B32 B26 37.7(5) . .
B27 B28 B32 B31 101.6(6) . .
B27 B28 B32 B33 137.7(6) . .
B27 B28 B33 B29 101.2(6) . .
B27 B28 B33 B30 62.2(8) . .
B27 B28 B33 B31 -0.9(8) . .
B27 B28 B33 B32 -37.2(5) . .
B27 B32 B33 B28 37.6(5) . .
B27 B32 B33 B29 0.5(8) . .
B27 B32 B33 B30 -63.8(7) . .
B27 B32 B33 B31 -100.9(6) . .
B28 B23 B24 C7 97.6(6) . .
B28 B23 B24 B25 64.3(7) . .
B28 B23 B24 B29 -37.0(6) . .
B28 B23 B24 B30 0.9(8) . .
B28 B23 B27 C7 -134.6(5) . .
B28 B23 B27 B26 -101.9(6) . .
B28 B23 B27 B32 -37.6(5) . .
B28 B23 B29 B24 138.4(6) . .
B28 B23 B29 B30 101.5(7) . .
B28 B23 B29 B33 38.2(6) . .
B28 B27 B32 B26 -138.2(6) . .
B28 B27 B32 B31 -98.9(7) . .
B28 B27 B32 B33 -37.2(5) . .
B28 B29 B30 B24 100.7(6) . .
B28 B29 B30 B25 61.8(7) . .
B28 B29 B30 B31 -1.4(7) . .
B28 B29 B30 B33 -38.9(5) . .
B28 B29 B33 B30 137.0(6) . .
B28 B29 B33 B31 99.0(6) . .
B28 B29 B33 B32 36.8(5) . .
B28 B32 B33 B29 -37.1(6) . .
B28 B32 B33 B30 -101.4(6) . .
B28 B32 B33 B31 -138.5(6) . .
B29 B23 B24 C7 134.5(6) . .
B29 B23 B24 B25 101.3(6) . .
B29 B23 B24 B30 37.9(6) . .
B29 B23 B27 C7 -97.3(6) . .
B29 B23 B27 B26 -64.5(7) . .
B29 B23 B27 B28 37.3(5) . .
B29 B23 B27 B32 -0.3(7) . .
B29 B23 B28 B27 -137.9(6) . .
B29 B23 B28 B32 -101.9(6) . .
B29 B23 B28 B33 -37.1(6) . .
B29 B24 B25 C7 95.1(6) . .
B29 B24 B25 B26 62.5(7) . .
B29 B24 B25 B30 -38.4(5) . .
B29 B24 B25 B31 -1.3(7) . .
B29 B24 B30 B25 137.1(6) . .
B29 B24 B30 B31 99.4(6) . .
B29 B24 B30 B33 35.9(6) . .
B29 B28 B32 B26 -63.1(7) . .
B29 B28 B32 B27 -100.8(6) . .
B29 B28 B32 B31 0.8(7) . .
B29 B28 B32 B33 36.9(5) . .
B29 B28 B33 B30 -38.9(6) . .
B29 B28 B33 B31 -102.1(6) . .
B29 B28 B33 B32 -138.4(6) . .
B29 B30 B31 B25 102.6(6) . .
B29 B30 B31 B26 65.8(7) . .
B29 B30 B31 B32 2.0(7) . .
B29 B30 B31 B33 -37.1(5) . .
B29 B30 B33 B28 38.4(6) . .
B29 B30 B33 B31 137.6(6) . .
B29 B30 B33 B32 101.0(6) . .
B30 B24 B25 C7 133.6(6) . .
B30 B24 B25 B26 100.9(6) . .
B30 B24 B25 B31 37.1(5) . .
B30 B24 B29 B23 -137.7(6) . .
B30 B24 B29 B28 -100.6(7) . .
B30 B24 B29 B33 -36.0(5) . .
B30 B25 B26 C7 95.0(6) . .
B30 B25 B26 B27 61.7(7) . .
B30 B25 B26 B31 -36.6(6) . .
B30 B25 B26 B32 -0.8(7) . .
B30 B25 B31 B26 139.1(6) . .
B30 B25 B31 B32 103.1(7) . .
B30 B25 B31 B33 36.5(5) . .
B30 B29 B33 B28 -137.0(6) . .
B30 B29 B33 B31 -38.0(6) . .
B30 B29 B33 B32 -100.2(6) . .
B30 B31 B32 B26 100.6(6) . .
B30 B31 B32 B27 61.4(8) . .
B30 B31 B32 B28 -1.7(7) . .
B30 B31 B32 B33 -38.0(5) . .
B30 B31 B33 B28 101.7(6) . .
B30 B31 B33 B29 38.5(5) . .
B30 B31 B33 B32 138.2(6) . .
B31 B25 B26 C7 131.5(6) . .
B31 B25 B26 B27 98.3(6) . .
B31 B25 B26 B32 35.7(6) . .
B31 B25 B30 B24 -137.8(6) . .
B31 B25 B30 B29 -98.8(6) . .
B31 B25 B30 B33 -36.2(6) . .
B31 B26 B27 C7 96.2(6) . .
B31 B26 B27 B23 63.7(7) . .
B31 B26 B27 B28 0.0(8) . .
B31 B26 B27 B32 -38.3(5) . .
B31 B26 B32 B27 136.3(6) . .
B31 B26 B32 B28 98.8(6) . .
B31 B26 B32 B33 36.3(6) . .
B31 B30 B33 B28 -99.2(6) . .
B31 B30 B33 B29 -137.6(6) . .
B31 B30 B33 B32 -36.6(5) . .
B31 B32 B33 B28 138.5(6) . .
B31 B32 B33 B29 101.5(6) . .
B31 B32 B33 B30 37.1(5) . .
B32 B26 B27 C7 134.4(6) . .
B32 B26 B27 B23 102.0(6) . .
B32 B26 B27 B28 38.2(6) . .
B32 B26 B31 B25 -139.9(6) . .
B32 B26 B31 B30 -102.9(7) . .
B32 B26 B31 B33 -38.6(6) . .
B32 B27 B28 B23 138.9(6) . .
B32 B27 B28 B29 100.8(6) . .
B32 B27 B28 B33 38.4(6) . .
B32 B28 B29 B23 99.9(6) . .
B32 B28 B29 B24 62.4(7) . .
B32 B28 B29 B30 0.4(7) . .
B32 B28 B29 B33 -38.0(5) . .
B32 B28 B33 B29 138.4(6) . .
B32 B28 B33 B30 99.4(7) . .
B32 B28 B33 B31 36.3(6) . .
B32 B31 B33 B28 -36.5(6) . .
B32 B31 B33 B29 -99.7(6) . .
B32 B31 B33 B30 -138.2(6) . .
B33 B28 B29 B23 137.9(6) . .
B33 B28 B29 B24 100.4(7) . .
B33 B28 B29 B30 38.4(5) . .
B33 B28 B32 B26 -100.0(6) . .
B33 B28 B32 B27 -137.7(6) . .
B33 B28 B32 B31 -36.1(5) . .
B33 B29 B30 B24 139.7(6) . .
B33 B29 B30 B25 100.7(6) . .
B33 B29 B30 B31 37.5(5) . .
B33 B30 B31 B25 139.7(6) . .
B33 B30 B31 B26 102.9(6) . .
B33 B30 B31 B32 39.1(5) . .
B33 B31 B32 B26 138.6(6) . .
B33 B31 B32 B27 99.4(7) . .
B33 B31 B32 B28 36.3(5) . .
B34 C10 C11 O7 -162.3(5) . .
B34 C10 C11 N4 17.2(7) . .
B34 C10 B35 B36 142.6(5) . .
B34 C10 B35 B40 39.5(4) . .
B34 C10 B35 B41 102.3(5) . .
B34 C10 B36 B35 -36.4(5) . .
B34 C10 B36 B37 105.5(5) . .
B34 C10 B36 B41 3.4(6) . .
B34 C10 B36 B42 65.9(6) . .
B34 C10 B37 B36 -106.3(5) . .
B34 C10 B37 B38 36.6(5) . .
B34 C10 B37 B42 -66.2(6) . .
B34 C10 B37 B43 -3.3(7) . .
B34 C10 B38 B37 -142.0(5) . .
B34 C10 B38 B39 -40.1(4) . .
B34 C10 B38 B43 -102.7(5) . .
B34 B35 B36 C10 33.3(4) . .
B34 B35 B36 B37 -0.4(6) . .
B34 B35 B36 B41 -100.7(5) . .
B34 B35 B36 B42 -63.2(6) . .
B34 B35 B40 B39 37.7(4) . .
B34 B35 B40 B41 138.3(5) . .
B34 B35 B40 B44 100.8(5) . .
B34 B35 B41 B36 101.4(5) . .
B34 B35 B41 B40 -37.1(5) . .
B34 B35 B41 B42 64.1(6) . .
B34 B35 B41 B44 1.1(6) . .
B34 B38 B39 B40 -37.2(4) . .
B34 B38 B39 B43 -137.8(5) . .
B34 B38 B39 B44 -100.4(5) . .
B34 B38 B43 B37 -100.8(5) . .
B34 B38 B43 B39 37.6(4) . .
B34 B38 B43 B42 -63.5(6) . .
B34 B38 B43 B44 -0.2(6) . .
B34 B39 B40 B35 -38.3(4) . .
B34 B39 B40 B41 -101.2(5) . .
B34 B39 B40 B44 -137.8(5) . .
B34 B39 B43 B37 -0.5(7) . .
B34 B39 B43 B38 -38.1(4) . .
B34 B39 B43 B42 63.0(6) . .
B34 B39 B43 B44 99.7(5) . .
B34 B39 B44 B40 37.4(4) . .
B34 B39 B44 B41 0.1(6) . .
B34 B39 B44 B42 -64.5(6) . .
B34 B39 B44 B43 -101.6(5) . .
B34 B40 B41 B35 37.7(5) . .
B34 B40 B41 B36 0.4(7) . .
B34 B40 B41 B42 -63.0(6) . .
B34 B40 B41 B44 -99.7(5) . .
B34 B40 B44 B39 -37.2(4) . .
B34 B40 B44 B41 101.4(5) . .
B34 B40 B44 B42 64.0(6) . .
B34 B40 B44 B43 -0.4(6) . .
B35 C10 C11 O7 124.1(6) . .
B35 C10 C11 N4 -56.3(7) . .
B35 C10 B34 B38 -142.6(5) . .
B35 C10 B34 B39 -102.7(5) . .
B35 C10 B34 B40 -39.5(4) . .
B35 C10 B36 B37 141.9(5) . .
B35 C10 B36 B41 39.8(5) . .
B35 C10 B36 B42 102.3(5) . .
B35 C10 B37 B36 -36.8(5) . .
B35 C10 B37 B38 106.1(5) . .
B35 C10 B37 B42 3.3(6) . .
B35 C10 B37 B43 66.2(6) . .
B35 C10 B38 B34 36.2(5) . .
B35 C10 B38 B37 -105.7(5) . .
B35 C10 B38 B39 -3.9(6) . .
B35 C10 B38 B43 -66.5(6) . .
B35 B34 B38 C10 -32.8(4) . .
B35 B34 B38 B37 0.8(6) . .
B35 B34 B38 B39 101.1(5) . .
B35 B34 B38 B43 63.3(5) . .
B35 B34 B39 B38 -100.3(5) . .
B35 B34 B39 B40 38.0(4) . .
B35 B34 B39 B43 -62.2(6) . .
B35 B34 B39 B44 0.6(6) . .
B35 B34 B40 B39 -137.4(5) . .
B35 B34 B40 B41 -37.2(5) . .
B35 B34 B40 B44 -99.9(5) . .
B35 B36 B37 C10 33.6(4) . .
B35 B36 B37 B38 0.9(6) . .
B35 B36 B37 B42 -100.7(5) . .
B35 B36 B37 B43 -62.7(6) . .
B35 B36 B41 B40 37.1(5) . .
B35 B36 B41 B42 138.2(5) . .
B35 B36 B41 B44 100.8(5) . .
B35 B36 B42 B37 100.5(5) . .
B35 B36 B42 B41 -37.1(5) . .
B35 B36 B42 B43 63.1(6) . .
B35 B36 B42 B44 0.1(7) . .
B35 B40 B41 B36 -37.2(5) . .
B35 B40 B41 B42 -100.7(5) . .
B35 B40 B41 B44 -137.4(5) . .
B35 B40 B44 B39 -101.0(5) . .
B35 B40 B44 B41 37.6(5) . .
B35 B40 B44 B42 0.2(7) . .
B35 B40 B44 B43 -64.1(6) . .
B35 B41 B42 B36 37.5(4) . .
B35 B41 B42 B37 -0.4(6) . .
B35 B41 B42 B43 -63.3(6) . .
B35 B41 B42 B44 -100.4(5) . .
B35 B41 B44 B39 -0.7(7) . .
B35 B41 B44 B40 -38.0(5) . .
B35 B41 B44 B42 101.0(5) . .
B35 B41 B44 B43 63.2(6) . .
B36 C10 C11 O7 52.5(8) . .
B36 C10 C11 N4 -128.0(6) . .
B36 C10 B34 B35 36.3(5) . .
B36 C10 B34 B38 -106.3(5) . .
B36 C10 B34 B39 -66.3(6) . .
B36 C10 B34 B40 -3.2(6) . .
B36 C10 B35 B34 -142.6(5) . .
B36 C10 B35 B40 -103.2(5) . .
B36 C10 B35 B41 -40.3(4) . .
B36 C10 B37 B38 142.9(5) . .
B36 C10 B37 B42 40.1(4) . .
B36 C10 B37 B43 103.0(5) . .
B36 C10 B38 B34 105.8(5) . .
B36 C10 B38 B37 -36.1(5) . .
B36 C10 B38 B39 65.7(6) . .
B36 C10 B38 B43 3.1(6) . .
B36 B35 B40 B34 -100.9(5) . .
B36 B35 B40 B39 -63.2(6) . .
B36 B35 B40 B41 37.4(5) . .
B36 B35 B40 B44 -0.1(6) . .
B36 B35 B41 B40 -138.5(5) . .
B36 B35 B41 B42 -37.3(5) . .
B36 B35 B41 B44 -100.4(6) . .
B36 B37 B38 C10 32.8(4) . .
B36 B37 B38 B34 -1.1(6) . .
B36 B37 B38 B39 -64.3(6) . .
B36 B37 B38 B43 -101.5(5) . .
B36 B37 B42 B41 37.7(5) . .
B36 B37 B42 B43 137.9(5) . .
B36 B37 B42 B44 100.5(6) . .
B36 B37 B43 B38 100.4(5) . .
B36 B37 B43 B39 63.6(6) . .
B36 B37 B43 B42 -37.9(5) . .
B36 B37 B43 B44 -0.3(6) . .
B36 B41 B42 B37 -37.9(5) . .
B36 B41 B42 B43 -100.7(5) . .
B36 B41 B42 B44 -137.9(5) . .
B36 B41 B44 B39 -64.2(6) . .
B36 B41 B44 B40 -101.4(5) . .
B36 B41 B44 B42 37.5(5) . .
B36 B41 B44 B43 -0.3(7) . .
B36 B42 B43 B37 37.6(5) . .
B36 B42 B43 B38 -0.2(7) . .
B36 B42 B43 B39 -63.0(6) . .
B36 B42 B43 B44 -100.1(5) . .
B36 B42 B44 B39 63.9(7) . .
B36 B42 B44 B40 -0.2(7) . .
B36 B42 B44 B41 -37.4(5) . .
B36 B42 B44 B43 100.8(5) . .
B37 C10 C11 O7 -18.0(8) . .
B37 C10 C11 N4 161.5(5) . .
B37 C10 B34 B35 105.6(5) . .
B37 C10 B34 B38 -37.0(5) . .
B37 C10 B34 B39 3.0(6) . .
B37 C10 B34 B40 66.1(6) . .
B37 C10 B35 B34 -105.8(5) . .
B37 C10 B35 B36 36.8(5) . .
B37 C10 B35 B40 -66.4(6) . .
B37 C10 B35 B41 -3.5(6) . .
B37 C10 B36 B35 -141.9(5) . .
B37 C10 B36 B41 -102.1(5) . .
B37 C10 B36 B42 -39.6(4) . .
B37 C10 B38 B34 142.0(5) . .
B37 C10 B38 B39 101.8(5) . .
B37 C10 B38 B43 39.2(4) . .
B37 B36 B41 B35 -100.7(5) . .
B37 B36 B41 B40 -63.6(6) . .
B37 B36 B41 B42 37.5(5) . .
B37 B36 B41 B44 0.1(6) . .
B37 B36 B42 B41 -137.6(5) . .
B37 B36 B42 B43 -37.4(5) . .
B37 B36 B42 B44 -100.3(6) . .
B37 B38 B39 B34 101.1(5) . .
B37 B38 B39 B40 63.9(6) . .
B37 B38 B39 B43 -36.7(5) . .
B37 B38 B39 B44 0.7(6) . .
B37 B38 B43 B39 138.4(5) . .
B37 B38 B43 B42 37.4(5) . .
B37 B38 B43 B44 100.6(6) . .
B37 B42 B43 B38 -37.8(5) . .
B37 B42 B43 B39 -100.7(5) . .
B37 B42 B43 B44 -137.7(5) . .
B37 B42 B44 B39 0.5(7) . .
B37 B42 B44 B40 -63.6(7) . .
B37 B42 B44 B41 -100.8(5) . .
B37 B42 B44 B43 37.4(5) . .
B37 B43 B44 B39 101.4(5) . .
B37 B43 B44 B40 64.5(6) . .
B37 B43 B44 B41 0.4(7) . .
B37 B43 B44 B42 -37.6(5) . .
B38 C10 C11 O7 -90.0(7) . .
B38 C10 C11 N4 89.6(6) . .
B38 C10 B34 B35 142.6(5) . .
B38 C10 B34 B39 40.0(4) . .
B38 C10 B34 B40 103.1(5) . .
B38 C10 B35 B34 -36.0(5) . .
B38 C10 B35 B36 106.6(5) . .
B38 C10 B35 B40 3.5(6) . .
B38 C10 B35 B41 66.3(6) . .
B38 C10 B36 B35 -105.5(5) . .
B38 C10 B36 B37 36.4(5) . .
B38 C10 B36 B41 -65.7(6) . .
B38 C10 B36 B42 -3.3(6) . .
B38 C10 B37 B36 -142.9(5) . .
B38 C10 B37 B42 -102.8(5) . .
B38 C10 B37 B43 -39.9(5) . .
B38 B34 B35 C10 33.0(4) . .
B38 B34 B35 B36 -0.3(6) . .
B38 B34 B35 B40 -101.6(5) . .
B38 B34 B35 B41 -64.1(6) . .
B38 B34 B39 B40 138.3(5) . .
B38 B34 B39 B43 38.1(5) . .
B38 B34 B39 B44 100.8(5) . .
B38 B34 B40 B35 100.1(5) . .
B38 B34 B40 B39 -37.3(4) . .
B38 B34 B40 B41 62.9(6) . .
B38 B34 B40 B44 0.2(6) . .
B38 B37 B42 B36 -100.5(5) . .
B38 B37 B42 B41 -62.8(6) . .
B38 B37 B42 B43 37.5(5) . .
B38 B37 B42 B44 0.0(7) . .
B38 B37 B43 B39 -36.9(5) . .
B38 B37 B43 B42 -138.3(5) . .
B38 B37 B43 B44 -100.8(5) . .
B38 B39 B40 B34 37.6(4) . .
B38 B39 B40 B35 -0.7(6) . .
B38 B39 B40 B41 -63.6(6) . .
B38 B39 B40 B44 -100.3(5) . .
B38 B39 B43 B37 37.6(5) . .
B38 B39 B43 B42 101.0(5) . .
B38 B39 B43 B44 137.8(5) . .
B38 B39 B44 B40 101.2(5) . .
B38 B39 B44 B41 63.9(6) . .
B38 B39 B44 B42 -0.7(7) . .
B38 B39 B44 B43 -37.8(5) . .
B38 B43 B44 B39 37.2(4) . .
B38 B43 B44 B40 0.4(7) . .
B38 B43 B44 B41 -63.8(6) . .
B38 B43 B44 B42 -101.7(5) . .
B39 B34 B35 C10 96.0(5) . .
B39 B34 B35 B36 62.8(6) . .
B39 B34 B35 B40 -38.5(4) . .
B39 B34 B35 B41 -1.0(6) . .
B39 B34 B38 C10 -133.9(5) . .
B39 B34 B38 B37 -100.3(5) . .
B39 B34 B38 B43 -37.9(4) . .
B39 B34 B40 B35 137.4(5) . .
B39 B34 B40 B41 100.2(5) . .
B39 B34 B40 B44 37.5(4) . .
B39 B38 B43 B37 -138.4(5) . .
B39 B38 B43 B42 -101.1(5) . .
B39 B38 B43 B44 -37.8(5) . .
B39 B40 B41 B35 100.4(5) . .
B39 B40 B41 B36 63.2(6) . .
B39 B40 B41 B42 -0.3(6) . .
B39 B40 B41 B44 -37.0(4) . .
B39 B40 B44 B41 138.6(5) . .
B39 B40 B44 B42 101.2(5) . .
B39 B40 B44 B43 36.9(5) . .
B39 B43 B44 B40 -36.9(5) . .
B39 B43 B44 B41 -101.0(5) . .
B39 B43 B44 B42 -139.0(5) . .
B40 B34 B35 C10 134.6(5) . .
B40 B34 B35 B36 101.3(5) . .
B40 B34 B35 B41 37.5(5) . .
B40 B34 B38 C10 -96.0(5) . .
B40 B34 B38 B37 -62.4(6) . .
B40 B34 B38 B39 37.9(4) . .
B40 B34 B38 B43 0.0(6) . .
B40 B34 B39 B38 -138.3(5) . .
B40 B34 B39 B43 -100.2(5) . .
B40 B34 B39 B44 -37.5(4) . .
B40 B35 B36 C10 96.5(5) . .
B40 B35 B36 B37 62.8(6) . .
B40 B35 B36 B41 -37.5(5) . .
B40 B35 B36 B42 0.0(6) . .
B40 B35 B41 B36 138.5(5) . .
B40 B35 B41 B42 101.2(5) . .
B40 B35 B41 B44 38.2(5) . .
B40 B39 B43 B37 -63.7(6) . .
B40 B39 B43 B38 -101.3(5) . .
B40 B39 B43 B42 -0.2(6) . .
B40 B39 B43 B44 36.5(5) . .
B40 B39 B44 B41 -37.3(5) . .
B40 B39 B44 B42 -101.9(6) . .
B40 B39 B44 B43 -139.0(5) . .
B40 B41 B42 B36 100.9(5) . .
B40 B41 B42 B37 63.0(6) . .
B40 B41 B42 B43 0.1(6) . .
B40 B41 B42 B44 -37.0(4) . .
B40 B41 B44 B39 37.2(5) . .
B40 B41 B44 B42 138.9(5) . .
B40 B41 B44 B43 101.1(5) . .
B41 B35 B36 C10 134.0(5) . .
B41 B35 B36 B37 100.3(5) . .
B41 B35 B36 B42 37.5(5) . .
B41 B35 B40 B34 -138.3(5) . .
B41 B35 B40 B39 -100.6(5) . .
B41 B35 B40 B44 -37.5(5) . .
B41 B36 B37 C10 96.4(5) . .
B41 B36 B37 B38 63.7(6) . .
B41 B36 B37 B42 -37.9(5) . .
B41 B36 B37 B43 0.1(6) . .
B41 B36 B42 B37 137.6(5) . .
B41 B36 B42 B43 100.3(5) . .
B41 B36 B42 B44 37.3(5) . .
B41 B40 B44 B39 -138.6(5) . .
B41 B40 B44 B42 -37.4(5) . .
B41 B40 B44 B43 -101.7(5) . .
B41 B42 B43 B37 100.7(5) . .
B41 B42 B43 B38 62.9(6) . .
B41 B42 B43 B39 0.1(6) . .
B41 B42 B43 B44 -37.0(5) . .
B41 B42 B44 B39 101.3(5) . .
B41 B42 B44 B40 37.2(5) . .
B41 B42 B44 B43 138.2(5) . .
B42 B36 B37 C10 134.2(5) . .
B42 B36 B37 B38 101.6(5) . .
B42 B36 B37 B43 38.0(5) . .
B42 B36 B41 B35 -138.2(5) . .
B42 B36 B41 B40 -101.1(6) . .
B42 B36 B41 B44 -37.4(5) . .
B42 B37 B38 C10 96.7(5) . .
B42 B37 B38 B34 62.8(6) . .
B42 B37 B38 B39 -0.4(6) . .
B42 B37 B38 B43 -37.7(5) . .
B42 B37 B43 B38 138.3(5) . .
B42 B37 B43 B39 101.4(6) . .
B42 B37 B43 B44 37.5(5) . .
B42 B41 B44 B39 -101.7(5) . .
B42 B41 B44 B40 -138.9(5) . .
B42 B41 B44 B43 -37.8(5) . .
B42 B43 B44 B39 139.0(5) . .
B42 B43 B44 B40 102.1(5) . .
B42 B43 B44 B41 38.0(5) . .
B43 B37 B38 C10 134.3(5) . .
B43 B37 B38 B34 100.4(5) . .
B43 B37 B38 B39 37.2(5) . .
B43 B37 B42 B36 -137.9(5) . .
B43 B37 B42 B41 -100.2(5) . .
B43 B37 B42 B44 -37.5(5) . .
B43 B38 B39 B34 137.8(5) . .
B43 B38 B39 B40 100.6(5) . .
B43 B38 B39 B44 37.4(5) . .
B43 B39 B40 B34 101.5(5) . .
B43 B39 B40 B35 63.2(6) . .
B43 B39 B40 B41 0.3(6) . .
B43 B39 B40 B44 -36.3(4) . .
B43 B39 B44 B40 139.0(5) . .
B43 B39 B44 B41 101.7(5) . .
B43 B39 B44 B42 37.1(5) . .
B43 B42 B44 B39 -37.0(5) . .
B43 B42 B44 B40 -101.0(5) . .
B43 B42 B44 B41 -138.2(5) . .
B44 B39 B40 B34 137.8(5) . .
B44 B39 B40 B35 99.6(5) . .
B44 B39 B40 B41 36.7(4) . .
B44 B39 B43 B37 -100.2(6) . .
B44 B39 B43 B38 -137.8(5) . .
B44 B39 B43 B42 -36.8(5) . .
B44 B40 B41 B35 137.4(5) . .
B44 B40 B41 B36 100.1(6) . .
B44 B40 B41 B42 36.7(5) . .
B44 B41 B42 B36 137.9(5) . .
B44 B41 B42 B37 100.0(5) . .
B44 B41 B42 B43 37.1(4) . .
B44 B42 B43 B37 137.7(5) . .
B44 B42 B43 B38 99.9(5) . .
B44 B42 B43 B39 37.1(4) . .
C13 N5 C15 C16 175.6(6) . .
C13 N5 C17 C18 -62.1(8) . .
C13 N5 C19 C20 -53.0(8) . .
C15 N5 C13 C14 67.2(8) . .
C15 N5 C17 C18 57.4(8) . .
C15 N5 C19 C20 -173.3(6) . .
C17 N5 C13 C14 -171.8(6) . .
C17 N5 C15 C16 56.5(8) . .
C17 N5 C19 C20 65.7(7) . .
C19 N5 C13 C14 -53.3(8) . .
C19 N5 C15 C16 -62.6(8) . .
C19 N5 C17 C18 177.3(6) . .
C21 N6 C23 C24 53.8(8) . .
C21 N6 C25 C26 -179.5(6) . .
C21 N6 C27 C28 67.0(7) . .
C23 N6 C21 C22 57.8(8) . .
C23 N6 C25 C26 58.2(8) . .
C23 N6 C27 C28 -172.0(6) . .
C25 N6 C21 C22 -62.4(8) . .
C25 N6 C23 C24 174.9(6) . .
C25 N6 C27 C28 -53.3(7) . .
C27 N6 C21 C22 176.5(6) . .
C27 N6 C23 C24 -64.7(8) . .
C27 N6 C25 C26 -60.3(8) . .
